data_4122746
loop_
_publ_author_name
'Hirai, Kenji'
'Reboul, Julien'
'Morone, Nobuhiro'
'Heuser, John E.'
'Furukawa, Shuhei'
'Kitagawa, Susumu'

_publ_section_title
;
 Diffusion-coupled molecular assembly: structuring of coordination
 polymers across multiple length scales.
;
_journal_issue 42
_journal_name_full 'Journal of the American Chemical Society'
_journal_page_first 14966
_journal_page_last 14973
_journal_paper_doi 10.1021/ja507971r
_journal_volume 136
_journal_year 2014
_chemical_formula_moiety 'C56 H34 N4 O16 Zn4'
_chemical_formula_sum 'C56 H34 N4 O16 Zn4'
_chemical_formula_weight 1280.42
_space_group_IT_number 67
_symmetry_cell_setting orthorhombic
_symmetry_Int_Tables_number 67
_symmetry_space_group_name_Hall '-C 2a 2'
_symmetry_space_group_name_H-M 'C m m a'
_atom_sites_solution_primary direct
_atom_sites_solution_secondary difmap
_cell_angle_alpha 90.0000
_cell_angle_beta 90.0000
_cell_angle_gamma 90.0000
_cell_formula_units_Z 2
_cell_length_a 9.923(16)
_cell_length_b 19.10(3)
_cell_length_c 14.33(3)
_cell_measurement_reflns_used 3307
_cell_measurement_temperature 93
_cell_measurement_theta_max 27.38
_cell_measurement_theta_min 3.67
_cell_volume 2716(8)
_computing_cell_refinement CrystalClear
_computing_data_collection 'CrystalClear (Rigaku Inc., 2008)'
_computing_data_reduction CrystalClear
_computing_molecular_graphics 'CrystalStructure 4.0'
_computing_publication_material 'CrystalStructure 4.0 (Rigaku, 2010)'
_computing_structure_refinement 'SHELXL97 (Sheldrick, 2008)'
_computing_structure_solution 'SIR92 (Altomare, et al., 1994)'
_diffrn_ambient_temperature 93
_diffrn_detector_area_resol_mean 7.111
_diffrn_measured_fraction_theta_full 0.995
_diffrn_measured_fraction_theta_max 0.995
_diffrn_measurement_device_type 'Rigaku Saturn724'
_diffrn_measurement_method \w
_diffrn_radiation_type 'Mo K\a'
_diffrn_radiation_wavelength 0.71075
_diffrn_reflns_av_R_equivalents 0.0985
_diffrn_reflns_limit_h_max 12
_diffrn_reflns_limit_h_min -12
_diffrn_reflns_limit_k_max 24
_diffrn_reflns_limit_k_min -24
_diffrn_reflns_limit_l_max 18
_diffrn_reflns_limit_l_min -13
_diffrn_reflns_number 10164
_diffrn_reflns_theta_full 27.38
_diffrn_reflns_theta_max 27.38
_diffrn_standards_number 0
_exptl_absorpt_coefficient_mu 1.820
_exptl_absorpt_correction_T_max 0.695
_exptl_absorpt_correction_T_min 0.480
_exptl_absorpt_correction_type multi-scan
_exptl_absorpt_process_details 'REQAB (Rigaku, 1998)'
_exptl_crystal_colour colorless
_exptl_crystal_density_diffrn 1.566
_exptl_crystal_density_method 'not measured'
_exptl_crystal_description prism
_exptl_crystal_F_000 1292.00
_exptl_crystal_size_max 0.200
_exptl_crystal_size_mid 0.200
_exptl_crystal_size_min 0.200
_refine_diff_density_max 5.310
_refine_diff_density_min -2.040
_refine_ls_extinction_method none
_refine_ls_goodness_of_fit_ref 1.333
_refine_ls_hydrogen_treatment undef
_refine_ls_number_parameters 140
_refine_ls_number_reflns 1680
_refine_ls_number_restraints 0
_refine_ls_R_factor_gt 0.1428
_refine_ls_shift/su_max 0.000
_refine_ls_structure_factor_coef Fsqd
_refine_ls_weighting_details 'w = 1/[\s^2^(Fo^2^)+(0.2000P)^2^+0.0000P] where P=(Fo^2^+2Fc^2^)/3'
_refine_ls_weighting_scheme calc
_refine_ls_wR_factor_ref 0.3874
_reflns_number_gt 934
_reflns_number_total 1680
_reflns_threshold_expression F^2^>2.0\s(F^2^)
_cod_data_source_file ja507971r_si_003.cif
_cod_data_source_block SS_8_2_degas3
_cod_depositor_comments 'Adding full bibliography for 4122745--4122747.cif.'
_cod_original_cell_volume 2715(8)
_cod_original_sg_symbol_Hall '-C 2b 2'
_cod_original_sg_symbol_H-M 'C m m e'
_cod_database_code 4122746

loop_
_symmetry_equiv_pos_site_id
_symmetry_equiv_pos_as_xyz
1 +X,+Y,+Z
2 -X,+Y,+Z
3 +X,1/2-Y,+Z
4 -X,1/2-Y,+Z
5 -X,-Y,-Z
6 +X,-Y,-Z
7 -X,1/2+Y,-Z
8 +X,1/2+Y,-Z
9 1/2+X,1/2+Y,+Z
10 1/2-X,1/2+Y,+Z
11 1/2+X,-Y,+Z
12 1/2-X,-Y,+Z
13 1/2-X,1/2-Y,-Z
14 1/2+X,1/2-Y,-Z
15 1/2-X,+Y,-Z
16 1/2+X,+Y,-Z

loop_
_atom_site_label
_atom_site_type_symbol
_atom_site_fract_x
_atom_site_fract_y
_atom_site_fract_z
_atom_site_U_iso_or_equiv
_atom_site_adp_type
_atom_site_occupancy
_atom_site_symmetry_multiplicity
_atom_site_calc_flag
Zn1 Zn 0.5000 0.2500 0.10602(13) 0.0428(8) Uani 1.0 4 d
Zn2 Zn 0.5000 0.2500 0.31932(15) 0.0434(8) Uani 1.0 4 d
O4 O 0.6367(13) 0.3253(6) 0.2927(7) 0.098(4) Uani 1.0 16 d
O8 O 0.6325(16) 0.3253(8) 0.1355(8) 0.154(6) Uani 1.0 16 d
N3 N 0.5000 0.2500 0.4643(7) 0.019(3) Uani 1.0 4 d
N12 N 0.5000 0.2500 0.9658(8) 0.036(4) Uani 1.0 4 d
C5 C 0.413(3) 0.2111(9) 0.5134(11) 0.048(5) Uani 0.5000 16 d
C6 C 0.407(3) 0.2097(11) 0.6093(12) 0.063(7) Uani 0.5000 16 d
C7 C 0.5000 0.2500 0.6562(13) 0.054(5) Uani 1.0 4 d
C9 C 0.5000 0.2500 0.7657(12) 0.043(4) Uani 1.0 4 d
C10 C 0.456(3) 0.1923(9) 0.8166(13) 0.050(6) Uani 0.5000 16 d
C11 C 0.660(2) 0.3517(10) 0.2143(10) 0.131(9) Uani 1.0 16 d
C13 C 0.452(3) 0.1918(8) 0.9095(14) 0.061(8) Uani 0.5000 16 d
C14 C 0.754(3) 0.4126(12) 0.2219(15) 0.025(5) Uiso 0.3333 16 d
C15 C 0.747(4) 0.4577(17) 0.137(3) 0.045(7) Uiso 0.3333 16 d
C16 C 0.794(5) 0.440(3) 0.122(3) 0.069(11) Uiso 0.3333 16 d
C17 C 0.663(3) 0.4450(12) 0.2118(15) 0.020(5) Uiso 0.3333 16 d
C18 C 0.688(3) 0.4847(14) 0.1288(18) 0.035(5) Uiso 0.3333 16 d
C19 C 0.794(4) 0.4465(19) 0.301(3) 0.057(8) Uiso 0.3330 16 d
C20 C 0.708(5) 0.431(3) 0.209(3) 0.066(13) Uiso 0.3333 16 d
C21 C 0.662(4) 0.4838(19) 0.298(2) 0.055(8) Uiso 0.3333 16 d
C22 C 0.726(4) 0.4668(15) 0.2939(18) 0.039(6) Uiso 0.3333 16 d
C23 C 0.534(7) 0.496(5) 0.470(4) 0.06(3) Uiso 0.1250 16 d
C24 C 0.559(9) 0.454(4) 0.380(6) 0.05(2) Uiso 0.1250 16 d
C25 C 0.853(8) 0.400(4) 0.383(5) 0.043(16) Uiso 0.1250 16 d
C26 C 0.923(9) 0.438(5) 0.477(6) 0.055(19) Uiso 0.1250 16 d

loop_
_atom_site_aniso_label
_atom_site_aniso_U_11
_atom_site_aniso_U_22
_atom_site_aniso_U_33
_atom_site_aniso_U_12
_atom_site_aniso_U_13
_atom_site_aniso_U_23
Zn1 0.0681(16) 0.0290(11) 0.0314(13) 0.0000 0.0000 0.0000
Zn2 0.0656(16) 0.0289(11) 0.0356(13) 0.0000 0.0000 0.0000
O4 0.130(9) 0.076(6) 0.088(7) -0.066(7) 0.030(6) -0.036(5)
O8 0.205(13) 0.182(12) 0.075(7) -0.149(11) 0.030(8) -0.054(8)
N3 0.026(6) 0.022(6) 0.009(5) 0.0000 0.0000 0.0000
N12 0.057(9) 0.032(7) 0.021(7) 0.0000 0.0000 0.0000
C5 0.086(14) 0.041(10) 0.017(8) -0.015(10) -0.011(8) -0.003(7)
C6 0.107(18) 0.054(13) 0.029(10) -0.022(13) -0.017(10) 0.008(8)
C7 0.083(15) 0.051(11) 0.027(10) 0.0000 0.0000 0.0000
C9 0.043(10) 0.055(11) 0.029(10) 0.0000 0.0000 0.0000
C10 0.078(18) 0.031(8) 0.043(10) -0.010(8) 0.004(8) -0.002(7)
C11 0.184(18) 0.154(16) 0.056(8) -0.139(15) 0.050(9) -0.038(8)
C13 0.12(3) 0.017(7) 0.051(11) 0.017(9) 0.010(11) 0.002(7)

loop_
_atom_type_symbol
_atom_type_description
_atom_type_scat_dispersion_real
_atom_type_scat_dispersion_imag
_atom_type_scat_source
C C 0.0033 0.0016
;
International Tables for Crystallography
(1992, Vol. C, Tables 4.2.6.8 and 6.1.1.4)
;
H H 0.0000 0.0000
;
International Tables for Crystallography
(1992, Vol. C, Table 6.1.1.4)
;
N N 0.0061 0.0033
;
International Tables for Crystallography
(1992, Vol. C, Tables 4.2.6.8 and 6.1.1.4)
;
O O 0.0106 0.0060
;
International Tables for Crystallography
(1992, Vol. C, Tables 4.2.6.8 and 6.1.1.4)
;
Zn Zn 0.2839 1.4301
;
International Tables for Crystallography
(1992, Vol. C, Tables 4.2.6.8 and 6.1.1.4)
;

loop_
_geom_angle_atom_site_label_1
_geom_angle_atom_site_label_2
_geom_angle_atom_site_label_3
_geom_angle
_geom_angle_publ_flag
_geom_angle_site_symmetry_1
_geom_angle_site_symmetry_3
O8 Zn1 O8 82.5(6) yes . 2_655
O8 Zn1 O8 92.4(6) yes . 3_555
O8 Zn1 O8 155.6(5) yes . 4_655
O8 Zn1 N12 102.2(4) yes . 1_554
O8 Zn1 O8 155.6(5) yes 2_655 3_555
O8 Zn1 O8 92.4(6) yes 2_655 4_655
O8 Zn1 N12 102.2(4) yes 2_655 1_554
O8 Zn1 O8 82.5(6) yes 3_555 4_655
O8 Zn1 N12 102.2(4) yes 3_555 1_554
O8 Zn1 N12 102.2(4) yes 4_655 1_554
O4 Zn2 O4 84.7(5) yes . 2_655
O4 Zn2 O4 91.1(5) yes . 3_555
O4 Zn2 O4 158.1(4) yes . 4_655
O4 Zn2 N3 100.9(3) yes . .
O4 Zn2 O4 158.1(4) yes 2_655 3_555
O4 Zn2 O4 91.1(5) yes 2_655 4_655
O4 Zn2 N3 100.9(3) yes 2_655 .
O4 Zn2 O4 84.7(5) yes 3_555 4_655
O4 Zn2 N3 100.9(3) yes 3_555 .
O4 Zn2 N3 100.9(3) yes 4_655 .
Zn2 O4 C11 125.7(11) yes . .
Zn1 O8 C11 128.3(12) yes . .
Zn2 N3 C5 121.6(8) yes . .
Zn2 N3 C5 121.6(8) yes . 2_655
Zn2 N3 C5 121.6(8) yes . 3_555
Zn2 N3 C5 121.6(8) yes . 4_655
C5 N3 C5 80.5(13) yes . 2_655
C5 N3 C5 67.4(11) yes . 3_555
C5 N3 C5 116.7(13) yes . 4_655
C5 N3 C5 116.7(13) yes 2_655 3_555
C5 N3 C5 67.4(11) yes 2_655 4_655
C5 N3 C5 80.5(13) yes 3_555 4_655
Zn1 N12 C13 123.7(9) yes 1_556 .
Zn1 N12 C13 123.7(9) yes 1_556 2_655
Zn1 N12 C13 123.7(9) yes 1_556 3_555
Zn1 N12 C13 123.7(9) yes 1_556 4_655
C13 N12 C13 38.1(13) yes . 2_655
C13 N12 C13 99.8(12) yes . 3_555
C13 N12 C13 112.6(13) yes . 4_655
C13 N12 C13 112.6(13) yes 2_655 3_555
C13 N12 C13 99.8(12) yes 2_655 4_655
C13 N12 C13 38.1(13) yes 3_555 4_655
N3 C5 C5 49.8(9) yes . 2_655
N3 C5 C5 56.3(10) yes . 3_555
N3 C5 C6 124.3(18) yes . .
C5 C5 C5 90.0(14) yes 2_655 3_555
C5 C5 C6 92.6(16) yes 2_655 .
C5 C5 C6 91.1(14) yes 3_555 .
C5 C6 C6 87.4(16) yes . 2_655
C5 C6 C6 88.9(14) yes . 3_555
C5 C6 C7 116(2) yes . .
C6 C6 C6 90.0(17) yes 2_655 3_555
C6 C6 C7 47.8(11) yes 2_655 .
C6 C6 C7 56.1(13) yes 3_555 .
C6 C7 C6 84.4(16) yes . 2_655
C6 C7 C6 67.9(14) yes . 3_555
C6 C7 C6 121.7(18) yes . 4_655
C6 C7 C9 119.1(11) yes . .
C6 C7 C6 121.7(18) yes 2_655 3_555
C6 C7 C6 67.9(14) yes 2_655 4_655
C6 C7 C9 119.1(11) yes 2_655 .
C6 C7 C6 84.4(16) yes 3_555 4_655
C6 C7 C9 119.1(11) yes 3_555 .
C6 C7 C9 119.1(11) yes 4_655 .
C7 C9 C10 121.6(10) yes . .
C7 C9 C10 121.6(10) yes . 2_655
C7 C9 C10 121.6(10) yes . 3_555
C7 C9 C10 121.6(10) yes . 4_655
C10 C9 C10 36.8(13) yes . 2_655
C10 C9 C10 104.6(15) yes . 3_555
C10 C9 C10 116.9(16) yes . 4_655
C10 C9 C10 116.9(16) yes 2_655 3_555
C10 C9 C10 104.6(15) yes 2_655 4_655
C10 C9 C10 36.8(13) yes 3_555 4_655
C9 C10 C10 71.6(17) yes . 2_655
C9 C10 C13 122.5(17) yes . .
C9 C10 C13 104.9(15) yes . 2_655
C10 C10 C13 91(3) yes 2_655 .
C10 C10 C13 55.5(18) yes 2_655 2_655
C13 C10 C13 36.0(14) yes . 2_655
O4 C11 O8 126.7(17) yes . .
O4 C11 C14 111.5(15) yes . .
O4 C11 C17 115.1(14) yes . .
O4 C11 C20 119(2) yes . .
O8 C11 C14 120.7(16) yes . .
O8 C11 C17 112.5(14) yes . .
O8 C11 C20 114(2) yes . .
C14 C11 C17 37.8(13) yes . .
C14 C11 C20 22(2) yes . .
C17 C11 C20 16(2) yes . .
N12 C13 C10 122.7(16) yes . .
N12 C13 C10 105.5(14) yes . 2_655
N12 C13 C13 70.9(16) yes . 2_655
C10 C13 C10 33.0(13) yes . 2_655
C10 C13 C13 89(2) yes . 2_655
C10 C13 C13 55.5(17) yes 2_655 2_655
C11 C14 C15 111(2) yes . .
C11 C14 C16 111(2) yes . .
C11 C14 C17 86(2) yes . .
C11 C14 C19 128(3) yes . .
C11 C14 C20 89(6) yes . .
C11 C14 C21 107.0(19) yes . .
C11 C14 C22 119(3) yes . .
C15 C14 C16 23(2) yes . .
C15 C14 C17 62(2) yes . .
C15 C14 C19 115(3) yes . .
C15 C14 C20 52(5) yes . .
C15 C14 C21 92(2) yes . .
C15 C14 C22 99(2) yes . .
C16 C14 C17 84(3) yes . .
C16 C14 C19 121(3) yes . .
C16 C14 C20 74(5) yes . .
C16 C14 C21 113(3) yes . .
C16 C14 C22 116(3) yes . .
C17 C14 C19 95(3) yes . .
C17 C14 C20 10(5) yes . .
C17 C14 C21 46.2(18) yes . .
C17 C14 C22 63(2) yes . .
C19 C14 C20 100(6) yes . .
C19 C14 C21 49(2) yes . .
C19 C14 C22 31(3) yes . .
C20 C14 C21 54(5) yes . .
C20 C14 C22 70(5) yes . .
C21 C14 C22 18.0(18) yes . .
C14 C15 C15 125(3) yes . 12_665
C14 C15 C16 87(5) yes . .
C14 C15 C16 131(3) yes . 12_665
C14 C15 C17 44.8(17) yes . .
C14 C15 C18 122(4) yes . .
C14 C15 C18 123(3) yes . 12_665
C14 C15 C20 23(3) yes . .
C15 C15 C16 121(6) yes 12_665 .
C15 C15 C16 15.3(19) yes 12_665 12_665
C15 C15 C17 102(3) yes 12_665 .
C15 C15 C18 51(3) yes 12_665 .
C15 C15 C18 28.9(19) yes 12_665 12_665
C15 C15 C20 115(4) yes 12_665 .
C16 C15 C16 130(6) yes . 12_665
C16 C15 C17 130(6) yes . .
C16 C15 C18 150(7) yes . .
C16 C15 C18 93(6) yes . 12_665
C16 C15 C20 109(6) yes . .
C16 C15 C17 98(3) yes 12_665 .
C16 C15 C18 37(3) yes 12_665 .
C16 C15 C18 42(2) yes 12_665 12_665
C16 C15 C20 116(4) yes 12_665 .
C17 C15 C18 78(4) yes . .
C17 C15 C18 122(3) yes . 12_665
C17 C15 C20 22(3) yes . .
C18 C15 C18 79(4) yes . 12_665
C18 C15 C20 99(5) yes . .
C18 C15 C20 127(4) yes 12_665 .
C14 C16 C15 70(5) yes . .
C14 C16 C15 100(3) yes . 12_665
C14 C16 C17 36.6(15) yes . .
C14 C16 C18 87(3) yes . .
C14 C16 C18 107(3) yes . 12_665
C14 C16 C20 22(2) yes . .
C15 C16 C15 44(5) yes . 12_665
C15 C16 C17 35(5) yes . .
C15 C16 C18 17(4) yes . .
C15 C16 C18 62(5) yes . 12_665
C15 C16 C20 49(5) yes . .
C15 C16 C17 74(2) yes 12_665 .
C15 C16 C18 39(2) yes 12_665 .
C15 C16 C18 19.1(17) yes 12_665 12_665
C15 C16 C20 85(3) yes 12_665 .
C17 C16 C18 50.7(19) yes . .
C17 C16 C18 90(3) yes . 12_665
C17 C16 C20 14(2) yes . .
C18 C16 C18 58(3) yes . 12_665
C18 C16 C20 65(3) yes . .
C18 C16 C20 97(4) yes 12_665 .
C11 C17 C14 56.5(17) yes . .
C11 C17 C15 102(2) yes . .
C11 C17 C16 88.8(18) yes . .
C11 C17 C18 123.4(18) yes . .
C11 C17 C19 90.8(17) yes . .
C11 C17 C20 61(6) yes . .
C11 C17 C21 120(2) yes . .
C11 C17 C22 106.8(18) yes . .
C14 C17 C15 73(3) yes . .
C14 C17 C16 59(2) yes . .
C14 C17 C18 106(3) yes . .
C14 C17 C19 48.5(19) yes . .
C14 C17 C20 12(6) yes . .
C14 C17 C21 101(3) yes . .
C14 C17 C22 72(3) yes . .
C15 C17 C16 15(2) yes . .
C15 C17 C18 32.7(19) yes . .
C15 C17 C19 97(3) yes . .
C15 C17 C20 61(6) yes . .
C15 C17 C21 126(3) yes . .
C15 C17 C22 109(3) yes . .
C16 C17 C18 47.2(19) yes . .
C16 C17 C19 90(2) yes . .
C16 C17 C20 47(6) yes . .
C16 C17 C21 130(3) yes . .
C16 C17 C22 107(3) yes . .
C18 C17 C19 117(3) yes . .
C18 C17 C20 94(6) yes . .
C18 C17 C21 116(3) yes . .
C18 C17 C22 118(3) yes . .
C19 C17 C20 56(6) yes . .
C19 C17 C21 53(2) yes . .
C19 C17 C22 23.7(19) yes . .
C20 C17 C21 109(6) yes . .
C20 C17 C22 80(6) yes . .
C21 C17 C22 29(2) yes . .
C15 C18 C15 100(4) yes . 12_665
C15 C18 C16 13(3) yes . .
C15 C18 C16 124(4) yes . 12_665
C15 C18 C17 70(4) yes . .
C15 C18 C18 67(4) yes . 12_665
C15 C18 C20 51(4) yes . .
C15 C18 C16 99(3) yes 12_665 .
C15 C18 C16 25(3) yes 12_665 12_665
C15 C18 C17 118(3) yes 12_665 .
C15 C18 C18 35(2) yes 12_665 12_665
C15 C18 C20 115(3) yes 12_665 .
C16 C18 C16 121(4) yes . 12_665
C16 C18 C17 82(3) yes . .
C16 C18 C18 64(3) yes . 12_665
C16 C18 C20 63(3) yes . .
C16 C18 C17 127(3) yes 12_665 .
C16 C18 C18 58(3) yes 12_665 12_665
C16 C18 C20 133(3) yes 12_665 .
C17 C18 C18 112(3) yes . 12_665
C17 C18 C20 19(2) yes . .
C18 C18 C20 99(3) yes 12_665 .
C14 C19 C17 36.9(16) yes . .
C14 C19 C20 22(2) yes . .
C14 C19 C21 87(3) yes . .
C14 C19 C21 121(3) yes . 12_665
C14 C19 C22 83(4) yes . .
C14 C19 C22 113(3) yes . 12_665
C14 C19 C25 117(4) yes . .
C17 C19 C20 15(2) yes . .
C17 C19 C21 50.7(18) yes . .
C17 C19 C21 103(3) yes . 12_665
C17 C19 C22 46(3) yes . .
C17 C19 C22 84(2) yes . 12_665
C17 C19 C25 141(4) yes . .
C20 C19 C21 66(3) yes . .
C20 C19 C21 109(3) yes . 12_665
C20 C19 C22 61(4) yes . .
C20 C19 C22 94(3) yes . 12_665
C20 C19 C25 135(4) yes . .
C21 C19 C21 80(3) yes . 12_665
C21 C19 C22 6(3) yes . .
C21 C19 C22 55(3) yes . 12_665
C21 C19 C25 128(4) yes . .
C21 C19 C22 78(4) yes 12_665 .
C21 C19 C22 25(2) yes 12_665 12_665
C21 C19 C25 116(4) yes 12_665 .
C22 C19 C22 53(4) yes . 12_665
C22 C19 C25 134(5) yes . .
C22 C19 C25 130(4) yes 12_665 .
C11 C20 C14 69(5) yes . .
C11 C20 C15 122(4) yes . .
C11 C20 C16 108(4) yes . .
C11 C20 C17 103(7) yes . .
C11 C20 C18 128(4) yes . .
C11 C20 C19 107(3) yes . .
C11 C20 C21 117(3) yes . .
C11 C20 C22 118(4) yes . .
C14 C20 C15 105(7) yes . .
C14 C20 C16 84(6) yes . .
C14 C20 C17 158(10) yes . .
C14 C20 C18 135(7) yes . .
C14 C20 C19 58(5) yes . .
C14 C20 C21 110(6) yes . .
C14 C20 C22 86(5) yes . .
C15 C20 C16 22(3) yes . .
C15 C20 C17 97(7) yes . .
C15 C20 C18 30(3) yes . .
C15 C20 C19 117(4) yes . .
C15 C20 C21 119(4) yes . .
C15 C20 C22 120(4) yes . .
C16 C20 C17 118(7) yes . .
C16 C20 C18 52(3) yes . .
C16 C20 C19 111(4) yes . .
C16 C20 C21 135(4) yes . .
C16 C20 C22 126(4) yes . .
C17 C20 C18 67(6) yes . .
C17 C20 C19 108(7) yes . .
C17 C20 C21 54(5) yes . .
C17 C20 C22 79(6) yes . .
C18 C20 C19 124(4) yes . .
C18 C20 C21 98(3) yes . .
C18 C20 C22 110(4) yes . .
C19 C20 C21 54(3) yes . .
C19 C20 C22 29(3) yes . .
C21 C20 C22 25(2) yes . .
C14 C21 C17 33.1(14) yes . .
C14 C21 C19 43.8(18) yes . .
C14 C21 C19 122(3) yes . 12_665
C14 C21 C20 16.8(18) yes . .
C14 C21 C21 78.1(19) yes . 12_665
C14 C21 C22 39(3) yes . .
C14 C21 C22 94(3) yes . 12_665
C14 C21 C24 116(4) yes . .
C17 C21 C19 76(3) yes . .
C17 C21 C19 120(3) yes . 12_665
C17 C21 C20 17(2) yes . .
C17 C21 C21 99(3) yes . 12_665
C17 C21 C22 71(4) yes . .
C17 C21 C22 107(3) yes . 12_665
C17 C21 C24 116(4) yes . .
C19 C21 C19 100(4) yes . 12_665
C19 C21 C20 60(3) yes . .
C19 C21 C21 48(2) yes . 12_665
C19 C21 C22 7(3) yes . .
C19 C21 C22 69(3) yes . 12_665
C19 C21 C24 111(4) yes . .
C19 C21 C20 120(3) yes 12_665 .
C19 C21 C21 52(3) yes 12_665 12_665
C19 C21 C22 99(5) yes 12_665 .
C19 C21 C22 31(3) yes 12_665 12_665
C19 C21 C24 120(4) yes 12_665 .
C20 C21 C21 87(3) yes . 12_665
C20 C21 C22 55(4) yes . .
C20 C21 C22 98(3) yes . 12_665
C20 C21 C24 120(4) yes . .
C21 C21 C22 47(4) yes 12_665 .
C21 C21 C22 21.1(18) yes 12_665 12_665
C21 C21 C24 134(4) yes 12_665 .
C22 C21 C22 67(4) yes . 12_665
C22 C21 C24 117(5) yes . .
C22 C21 C24 136(4) yes 12_665 .
C14 C22 C17 44.6(16) yes . .
C14 C22 C19 66(4) yes . .
C14 C22 C19 139(3) yes . 12_665
C14 C22 C20 24(3) yes . .
C14 C22 C21 123(5) yes . .
C14 C22 C21 110(3) yes . 12_665
C14 C22 C22 126(3) yes . 12_665
C17 C22 C19 110(4) yes . .
C17 C22 C19 107(3) yes . 12_665
C17 C22 C20 21(3) yes . .
C17 C22 C21 79(4) yes . .
C17 C22 C21 125(3) yes . 12_665
C17 C22 C22 116(3) yes . 12_665
C19 C22 C19 126(5) yes . 12_665
C19 C22 C20 89(4) yes . .
C19 C22 C21 167(6) yes . .
C19 C22 C21 70(4) yes . 12_665
C19 C22 C22 100(5) yes . 12_665
C19 C22 C20 121(3) yes 12_665 .
C19 C22 C21 56(4) yes 12_665 .
C19 C22 C21 56(3) yes 12_665 12_665
C19 C22 C22 27(3) yes 12_665 12_665
C20 C22 C21 100(5) yes . .
C20 C22 C21 117(4) yes . 12_665
C20 C22 C22 120(3) yes . 12_665
C21 C22 C21 112(5) yes . 12_665
C21 C22 C22 83(4) yes . 12_665
C21 C22 C22 29(3) yes 12_665 12_665
C23 C23 C23 52(8) yes 2_655 5_666
C23 C23 C23 90(10) yes 2_655 6_566
C23 C23 C24 99(9) yes 2_655 .
C23 C23 C24 59(8) yes 2_655 2_655
C23 C23 C26 49(10) yes 2_655 11_465
C23 C23 C26 109(12) yes 2_655 12_665
C23 C23 C26 108(11) yes 2_655 15_656
C23 C23 C26 51(9) yes 2_655 16_456
C23 C23 C23 38(7) yes 5_666 6_566
C23 C23 C24 146(8) yes 5_666 .
C23 C23 C24 108(7) yes 5_666 2_655
C23 C23 C26 57(6) yes 5_666 11_465
C23 C23 C26 91(8) yes 5_666 12_665
C23 C23 C26 83(7) yes 5_666 15_656
C23 C23 C26 50(6) yes 5_666 16_456
C23 C23 C24 156(10) yes 6_566 .
C23 C23 C24 143(9) yes 6_566 2_655
C23 C23 C26 79(8) yes 6_566 11_465
C23 C23 C26 76(9) yes 6_566 12_665
C23 C23 C26 67(8) yes 6_566 15_656
C23 C23 C26 71(8) yes 6_566 16_456
C24 C23 C24 41(5) yes . 2_655
C24 C23 C26 123(6) yes . 11_465
C24 C23 C26 120(7) yes . 12_665
C24 C23 C26 90(7) yes . 15_656
C24 C23 C26 98(6) yes . 16_456
C24 C23 C26 92(5) yes 2_655 11_465
C24 C23 C26 130(6) yes 2_655 12_665
C24 C23 C26 101(7) yes 2_655 15_656
C24 C23 C26 73(5) yes 2_655 16_456
C26 C23 C26 59(6) yes 11_465 12_665
C26 C23 C26 140(6) yes 11_465 15_656
C26 C23 C26 93(5) yes 11_465 16_456
C26 C23 C26 127(7) yes 12_665 15_656
C26 C23 C26 141(7) yes 12_665 16_456
C26 C23 C26 57(5) yes 15_656 16_456
C21 C24 C23 121(6) yes . .
C21 C24 C23 133(6) yes . 2_655
C21 C24 C24 128(8) yes . 2_655
C23 C24 C23 22(4) yes . 2_655
C23 C24 C24 81(7) yes . 2_655
C23 C24 C24 59(6) yes 2_655 2_655
C19 C25 C26 121(6) yes . .
C23 C26 C23 22(5) yes 11_565 12_665
C23 C26 C23 40(4) yes 11_565 15_656
C23 C26 C23 29(3) yes 11_565 16_556
C23 C26 C25 123(6) yes 11_565 .
C23 C26 C26 49(5) yes 11_565 2_755
C23 C26 C23 37(4) yes 12_665 15_656
C23 C26 C23 39(5) yes 12_665 16_556
C23 C26 C25 119(7) yes 12_665 .
C23 C26 C26 71(6) yes 12_665 2_755
C23 C26 C23 22(4) yes 15_656 16_556
C23 C26 C25 153(7) yes 15_656 .
C23 C26 C26 72(6) yes 15_656 2_755
C23 C26 C25 153(6) yes 16_556 .
C23 C26 C26 51(5) yes 16_556 2_755
C25 C26 C26 114(7) yes . 2_755

loop_
_geom_bond_atom_site_label_1
_geom_bond_atom_site_label_2
_geom_bond_distance
_geom_bond_publ_flag
_geom_bond_site_symmetry_2
Zn1 O8 1.994(15) yes .
Zn1 O8 1.994(15) yes 2_655
Zn1 O8 1.994(15) yes 3_555
Zn1 O8 1.994(15) yes 4_655
Zn1 N12 2.009(12) yes 1_554
Zn2 O4 2.013(12) yes .
Zn2 O4 2.013(12) yes 2_655
Zn2 O4 2.013(12) yes 3_555
Zn2 O4 2.013(12) yes 4_655
Zn2 N3 2.077(11) yes .
O4 C11 1.253(18) yes .
O8 C11 1.267(19) yes .
N3 C5 1.340(19) yes .
N3 C5 1.340(19) yes 2_655
N3 C5 1.340(19) yes 3_555
N3 C5 1.340(19) yes 4_655
N12 C13 1.453(19) yes .
N12 C13 1.453(19) yes 2_655
N12 C13 1.453(19) yes 3_555
N12 C13 1.453(19) yes 4_655
C5 C5 1.73(3) yes 2_655
C5 C5 1.49(3) yes 3_555
C5 C6 1.38(3) yes .
C6 C6 1.86(4) yes 2_655
C6 C6 1.54(3) yes 3_555
C6 C7 1.38(3) yes .
C7 C9 1.57(3) yes .
C9 C10 1.39(2) yes .
C9 C10 1.39(2) yes 2_655
C9 C10 1.39(2) yes 3_555
C9 C10 1.39(2) yes 4_655
C10 C10 0.88(3) yes 2_655
C10 C13 1.33(3) yes .
C10 C13 1.61(3) yes 2_655
C11 C14 1.49(3) yes .
C11 C17 1.78(3) yes .
C11 C20 1.59(5) yes .
C13 C13 0.95(4) yes 2_655
C14 C15 1.49(4) yes .
C14 C16 1.58(5) yes .
C14 C17 1.10(4) yes .
C14 C19 1.37(4) yes .
C14 C20 0.61(6) yes .
C14 C21 1.97(5) yes .
C14 C22 1.48(4) yes .
C15 C15 1.62(5) yes 12_665
C15 C16 0.61(6) yes .
C15 C16 2.00(6) yes 12_665
C15 C17 1.37(4) yes .
C15 C18 0.79(5) yes .
C15 C18 1.28(5) yes 12_665
C15 C20 1.22(6) yes .
C16 C17 1.83(5) yes .
C16 C18 1.36(6) yes .
C16 C18 1.45(5) yes 12_665
C16 C20 1.53(7) yes .
C17 C18 1.43(4) yes .
C17 C19 1.82(5) yes .
C17 C20 0.51(6) yes .
C17 C21 1.45(4) yes .
C17 C22 1.39(4) yes .
C18 C18 1.37(4) yes 12_665
C18 C20 1.55(6) yes .
C19 C20 1.59(6) yes .
C19 C21 1.49(6) yes .
C19 C21 1.40(5) yes 12_665
C19 C22 0.78(6) yes .
C19 C22 1.67(5) yes 12_665
C19 C25 1.58(8) yes .
C20 C21 1.68(6) yes .
C20 C22 1.40(6) yes .
C21 C21 1.86(6) yes 12_665
C21 C22 0.72(6) yes .
C21 C22 1.46(5) yes 12_665
C21 C24 1.65(9) yes .
C22 C22 1.35(4) yes 12_665
C23 C23 0.67(10) yes 2_655
C23 C23 1.10(9) yes 5_666
C23 C23 0.87(8) yes 6_566
C23 C24 1.54(10) yes .
C23 C24 1.77(11) yes 2_655
C23 C26 1.68(12) yes 11_465
C23 C26 1.34(12) yes 12_665
C23 C26 1.42(11) yes 15_656
C23 C26 1.74(11) yes 16_456
C24 C24 1.18(12) yes 2_655
C25 C26 1.67(11) yes .
C26 C26 1.53(12) yes 2_755

loop_
_geom_contact_atom_site_label_1
_geom_contact_atom_site_label_2
_geom_contact_distance
_geom_contact_publ_flag
_geom_contact_site_symmetry_2
Zn1 Zn2 3.056(6) no .
Zn1 O4 3.325(11) no .
Zn1 O4 3.325(11) no 2_655
Zn1 O4 3.325(11) no 3_555
Zn1 O4 3.325(11) no 4_655
Zn1 C11 2.951(18) no 2_655
Zn1 C11 2.951(18) no 3_555
Zn1 C11 2.951(18) no 4_655
Zn2 O8 3.276(13) no .
Zn2 O8 3.276(13) no 2_655
Zn2 O8 3.276(13) no 3_555
Zn2 O8 3.276(13) no 4_655
Zn2 C11 2.927(18) no 2_655
Zn2 C11 2.927(18) no 3_555
Zn2 C11 2.927(18) no 4_655
O4 O8 3.493(18) no 2_655
O4 C5 3.27(2) no 4_655
O4 C6 3.10(3) no 14_556
O4 C10 3.55(3) no 14_556
O4 C11 3.19(3) no 2_655
O4 C11 3.57(2) no 3_555
O4 C15 3.54(4) no .
O4 C19 2.79(4) no .
O4 C21 3.04(4) no .
O4 C22 2.85(3) no .
O4 C24 2.87(8) no .
O4 C24 3.38(8) no 2_655
O4 C25 2.89(8) no .
O8 C10 3.30(3) no 14_556
O8 C11 3.16(3) no 2_655
O8 C11 3.58(3) no 3_555
O8 C13 3.36(3) no 4_654
O8 C13 3.25(3) no 14_556
O8 C15 2.77(4) no .
O8 C16 2.73(5) no .
O8 C18 3.09(3) no .
N3 C6 2.40(3) no 2_655
N3 C6 2.40(3) no 3_555
N3 C6 2.40(3) no 4_655
N3 C7 2.75(3) no .
N12 C9 2.87(3) no .
N12 C10 2.44(2) no 3_555
N12 C10 2.44(2) no 4_655
C5 C5 3.58(3) no 13_556
C5 C5 3.25(3) no 15_556
C5 C6 2.72(3) no 4_655
C5 C25 3.48(8) no 13_656
C5 C25 2.66(8) no 14_456
C5 C26 3.28(9) no 13_656
C5 C26 2.85(9) no 14_456
C6 C10 3.03(3) no .
C6 C10 3.29(3) no 2_655
C6 C10 3.55(3) no 3_555
C6 C19 3.43(5) no 14_456
C6 C25 3.18(8) no 13_656
C6 C25 2.17(8) no 14_456
C6 C26 3.50(9) no 13_656
C6 C26 3.07(9) no 14_456
C7 C25 3.26(8) no 13_656
C7 C25 3.26(8) no 14_456
C7 C25 3.26(8) no 15_656
C7 C25 3.26(8) no 16_456
C9 C13 2.39(3) no 3_555
C9 C13 2.39(3) no 4_655
C10 C11 3.08(3) no 14_456
C10 C13 2.58(3) no 3_555
C10 C13 2.74(3) no 4_655
C10 C14 3.56(4) no 13_656
C10 C14 2.89(3) no 14_456
C10 C15 3.60(4) no 14_456
C10 C16 3.13(5) no 14_456
C10 C19 3.53(4) no 14_456
C10 C20 3.43(6) no 14_456
C10 C25 3.51(7) no 14_456
C11 C11 3.18(3) no 2_655
C11 C13 3.50(3) no 14_556
C11 C24 3.24(8) no .
C11 C25 3.21(8) no .
C13 C14 3.38(3) no 14_456
C13 C15 3.57(4) no 14_456
C13 C16 3.60(5) no 13_656
C13 C16 3.01(5) no 14_456
C14 C14 3.34(4) no 12_665
C14 C17 2.85(4) no 12_665
C14 C20 3.01(6) no 12_665
C15 C19 3.00(5) no 12_665
C15 C21 2.72(5) no 12_665
C15 C22 2.68(5) no 12_665
C16 C16 3.59(6) no 15_655
C16 C19 3.47(6) no 12_665
C16 C21 2.95(6) no 12_665
C16 C22 3.04(5) no 12_665
C17 C17 3.24(4) no 2_655
C17 C17 2.71(4) no 12_665
C17 C20 2.69(6) no 12_665
C17 C21 3.54(5) no 2_655
C17 C24 3.28(9) no 2_655
C18 C19 2.80(5) no 12_665
C18 C21 2.91(5) no 12_665
C18 C22 2.68(4) no 12_665
C19 C23 3.57(8) no 11_565
C19 C23 3.16(8) no 12_665
C19 C24 3.44(9) no 11_565
C19 C25 3.47(8) no 12_665
C20 C20 2.75(7) no 12_665
C21 C21 3.21(6) no 2_655
C21 C23 3.57(7) no 6_566
C21 C26 3.08(9) no 12_665
C21 C26 3.45(9) no 15_656
C22 C23 3.21(7) no .
C22 C23 3.54(7) no 12_665
C22 C24 3.10(9) no 2_655
C22 C26 3.31(9) no .
C22 C26 3.52(9) no 12_665
C24 C25 3.09(12) no .
C24 C25 3.45(11) no 11_465
C24 C25 2.91(11) no 12_665
C25 C25 2.91(11) no 2_755
C25 C26 3.48(11) no 15_656
C26 C26 3.50(12) no 15_656

loop_
_geom_torsion_atom_site_label_1
_geom_torsion_atom_site_label_2
_geom_torsion_atom_site_label_3
_geom_torsion_atom_site_label_4
_geom_torsion
_geom_torsion_publ_flag
_geom_torsion_site_symmetry_1
_geom_torsion_site_symmetry_3
_geom_torsion_site_symmetry_4
O8 Zn1 O8 C11 -71.2(12) no . 2_655 2_655
O8 Zn1 O8 C11 71.2(12) no 2_655 . .
O8 Zn1 O8 C11 84.8(13) no . 3_555 3_555
O8 Zn1 O8 C11 -84.8(13) no 3_555 . .
O8 Zn1 O8 C11 -8(3) no . 4_655 4_655
O8 Zn1 O8 C11 -8(3) no 4_655 . .
O8 Zn1 N12 C13 160.7(5) no . 1_554 1_554
O8 Zn1 N12 C13 114.5(5) no . 1_554 2_654
O8 Zn1 N12 C13 -65.5(5) no . 1_554 3_554
O8 Zn1 N12 C13 -19.3(5) no . 1_554 4_654
N12 Zn1 O8 C11 172.2(11) no 1_554 . .
O8 Zn1 O8 C11 8(3) no 2_655 3_555 3_555
O8 Zn1 O8 C11 8(3) no 3_555 2_655 2_655
O8 Zn1 O8 C11 -84.8(13) no 2_655 4_655 4_655
O8 Zn1 O8 C11 84.8(13) no 4_655 2_655 2_655
O8 Zn1 N12 C13 -114.5(5) no 2_655 1_554 1_554
O8 Zn1 N12 C13 -160.7(5) no 2_655 1_554 2_654
O8 Zn1 N12 C13 19.3(5) no 2_655 1_554 3_554
O8 Zn1 N12 C13 65.5(5) no 2_655 1_554 4_654
N12 Zn1 O8 C11 -172.2(11) no 1_554 2_655 2_655
O8 Zn1 O8 C11 71.2(12) no 3_555 4_655 4_655
O8 Zn1 O8 C11 -71.2(12) no 4_655 3_555 3_555
O8 Zn1 N12 C13 65.5(5) no 3_555 1_554 1_554
O8 Zn1 N12 C13 19.3(5) no 3_555 1_554 2_654
O8 Zn1 N12 C13 -160.7(5) no 3_555 1_554 3_554
O8 Zn1 N12 C13 -114.5(5) no 3_555 1_554 4_654
N12 Zn1 O8 C11 -172.2(11) no 1_554 3_555 3_555
O8 Zn1 N12 C13 -19.3(5) no 4_655 1_554 1_554
O8 Zn1 N12 C13 -65.5(5) no 4_655 1_554 2_654
O8 Zn1 N12 C13 114.5(5) no 4_655 1_554 3_554
O8 Zn1 N12 C13 160.7(5) no 4_655 1_554 4_654
N12 Zn1 O8 C11 172.2(11) no 1_554 4_655 4_655
O4 Zn2 O4 C11 69.9(9) no . 2_655 2_655
O4 Zn2 O4 C11 -69.9(9) no 2_655 . .
O4 Zn2 O4 C11 -88.6(9) no . 3_555 3_555
O4 Zn2 O4 C11 88.6(9) no 3_555 . .
O4 Zn2 O4 C11 10.0(19) no . 4_655 4_655
O4 Zn2 O4 C11 10.0(19) no 4_655 . .
O4 Zn2 N3 C5 174.0(4) no . . .
O4 Zn2 N3 C5 -87.3(4) no . . 2_655
O4 Zn2 N3 C5 92.7(4) no . . 3_555
O4 Zn2 N3 C5 -6.0(4) no . . 4_655
N3 Zn2 O4 C11 -170.0(8) no . . .
O4 Zn2 O4 C11 -10.0(19) no 2_655 3_555 3_555
O4 Zn2 O4 C11 -10.0(19) no 3_555 2_655 2_655
O4 Zn2 O4 C11 88.6(9) no 2_655 4_655 4_655
O4 Zn2 O4 C11 -88.6(9) no 4_655 2_655 2_655
O4 Zn2 N3 C5 87.3(4) no 2_655 . .
O4 Zn2 N3 C5 -174.0(4) no 2_655 . 2_655
O4 Zn2 N3 C5 6.0(4) no 2_655 . 3_555
O4 Zn2 N3 C5 -92.7(4) no 2_655 . 4_655
N3 Zn2 O4 C11 170.0(8) no . 2_655 2_655
O4 Zn2 O4 C11 -69.9(9) no 3_555 4_655 4_655
O4 Zn2 O4 C11 69.9(9) no 4_655 3_555 3_555
O4 Zn2 N3 C5 -92.7(4) no 3_555 . .
O4 Zn2 N3 C5 6.0(4) no 3_555 . 2_655
O4 Zn2 N3 C5 -174.0(4) no 3_555 . 3_555
O4 Zn2 N3 C5 87.3(4) no 3_555 . 4_655
N3 Zn2 O4 C11 170.0(8) no . 3_555 3_555
O4 Zn2 N3 C5 -6.0(4) no 4_655 . .
O4 Zn2 N3 C5 92.7(4) no 4_655 . 2_655
O4 Zn2 N3 C5 -87.3(4) no 4_655 . 3_555
O4 Zn2 N3 C5 174.0(4) no 4_655 . 4_655
N3 Zn2 O4 C11 -170.0(8) no . 4_655 4_655
Zn2 O4 C11 O8 -20(3) no . . .
Zn2 O4 C11 C14 172.1(8) no . . .
Zn2 O4 C11 C17 130.9(10) no . . .
Zn2 O4 C11 C20 148.7(10) no . . .
Zn1 O8 C11 O4 19(3) no . . .
Zn1 O8 C11 C14 -174.2(10) no . . .
Zn1 O8 C11 C17 -132.6(12) no . . .
Zn1 O8 C11 C20 -150.3(11) no . . .
Zn2 N3 C5 C5 121.4(6) no . . 2_655
Zn2 N3 C5 C5 -114.3(5) no . . 3_555
Zn2 N3 C5 C6 -179.0(10) no . . .
Zn2 N3 C5 C5 -121.4(6) no . 2_655 .
Zn2 N3 C5 C5 114.3(5) no . 2_655 4_655
Zn2 N3 C5 C6 179.0(10) no . 2_655 2_655
Zn2 N3 C5 C5 -121.4(6) no . 3_555 4_655
Zn2 N3 C5 C5 114.3(5) no . 3_555 .
Zn2 N3 C5 C6 179.0(10) no . 3_555 3_555
Zn2 N3 C5 C5 121.4(6) no . 4_655 3_555
Zn2 N3 C5 C5 -114.3(5) no . 4_655 2_655
Zn2 N3 C5 C6 -179.0(10) no . 4_655 4_655
C5 N3 C5 C5 0.0(7) no . 2_655 .
C5 N3 C5 C5 -124.3(10) no . 2_655 4_655
C5 N3 C5 C6 -59.6(16) no . 2_655 2_655
C5 N3 C5 C5 0.0(7) no 2_655 . 2_655
C5 N3 C5 C5 124.3(10) no 2_655 . 3_555
C5 N3 C5 C6 59.6(16) no 2_655 . .
C5 N3 C5 C5 124.3(11) no . 3_555 4_655
C5 N3 C5 C5 0.0(9) no . 3_555 .
C5 N3 C5 C6 64.8(16) no . 3_555 3_555
C5 N3 C5 C5 -124.3(11) no 3_555 . 2_655
C5 N3 C5 C5 0.0(9) no 3_555 . 3_555
C5 N3 C5 C6 -64.8(16) no 3_555 . .
C5 N3 C5 C5 -58.6(11) no . 4_655 3_555
C5 N3 C5 C5 65.7(11) no . 4_655 2_655
C5 N3 C5 C6 1(2) no . 4_655 4_655
C5 N3 C5 C5 -58.6(11) no 4_655 . 2_655
C5 N3 C5 C5 65.7(11) no 4_655 . 3_555
C5 N3 C5 C6 1(2) no 4_655 . .
C5 N3 C5 C5 58.6(11) no 2_655 3_555 4_655
C5 N3 C5 C5 -65.7(11) no 2_655 3_555 .
C5 N3 C5 C6 -1(2) no 2_655 3_555 3_555
C5 N3 C5 C5 58.6(11) no 3_555 2_655 .
C5 N3 C5 C5 -65.7(11) no 3_555 2_655 4_655
C5 N3 C5 C6 -1(2) no 3_555 2_655 2_655
C5 N3 C5 C5 -124.3(11) no 2_655 4_655 3_555
C5 N3 C5 C5 0.0(9) no 2_655 4_655 2_655
C5 N3 C5 C6 -64.8(16) no 2_655 4_655 4_655
C5 N3 C5 C5 124.3(11) no 4_655 2_655 .
C5 N3 C5 C5 0.0(9) no 4_655 2_655 4_655
C5 N3 C5 C6 64.8(16) no 4_655 2_655 2_655
C5 N3 C5 C5 0.0(7) no 3_555 4_655 3_555
C5 N3 C5 C5 124.3(10) no 3_555 4_655 2_655
C5 N3 C5 C6 59.6(16) no 3_555 4_655 4_655
C5 N3 C5 C5 0.0(7) no 4_655 3_555 4_655
C5 N3 C5 C5 -124.3(10) no 4_655 3_555 .
C5 N3 C5 C6 -59.6(16) no 4_655 3_555 3_555
Zn1 N12 C13 C10 -178.6(11) no 1_556 . .
Zn1 N12 C13 C10 -147.4(6) no 1_556 . 2_655
Zn1 N12 C13 C13 -103.3(10) no 1_556 . 2_655
Zn1 N12 C13 C10 178.6(11) no 1_556 2_655 2_655
Zn1 N12 C13 C10 147.4(6) no 1_556 2_655 .
Zn1 N12 C13 C13 103.3(10) no 1_556 2_655 .
Zn1 N12 C13 C10 178.6(11) no 1_556 3_555 3_555
Zn1 N12 C13 C10 147.4(6) no 1_556 3_555 4_655
Zn1 N12 C13 C13 103.3(10) no 1_556 3_555 4_655
Zn1 N12 C13 C10 -178.6(11) no 1_556 4_655 4_655
Zn1 N12 C13 C10 -147.4(6) no 1_556 4_655 3_555
Zn1 N12 C13 C13 -103.3(10) no 1_556 4_655 3_555
C13 N12 C13 C10 75(2) no . 2_655 2_655
C13 N12 C13 C10 44.1(15) no . 2_655 .
C13 N12 C13 C13 0.0(12) no . 2_655 .
C13 N12 C13 C10 -75(2) no 2_655 . .
C13 N12 C13 C10 -44.1(15) no 2_655 . 2_655
C13 N12 C13 C13 0.0(12) no 2_655 . 2_655
C13 N12 C13 C10 -39(2) no . 3_555 3_555
C13 N12 C13 C10 -70.2(14) no . 3_555 4_655
C13 N12 C13 C13 -114.3(13) no . 3_555 4_655
C13 N12 C13 C10 39(2) no 3_555 . .
C13 N12 C13 C10 70.2(14) no 3_555 . 2_655
C13 N12 C13 C13 114.3(13) no 3_555 . 2_655
C13 N12 C13 C10 1(3) no . 4_655 4_655
C13 N12 C13 C10 32.6(16) no . 4_655 3_555
C13 N12 C13 C13 76.7(14) no . 4_655 3_555
C13 N12 C13 C10 1(3) no 4_655 . .
C13 N12 C13 C10 32.6(16) no 4_655 . 2_655
C13 N12 C13 C13 76.7(14) no 4_655 . 2_655
C13 N12 C13 C10 -1(3) no 2_655 3_555 3_555
C13 N12 C13 C10 -32.6(16) no 2_655 3_555 4_655
C13 N12 C13 C13 -76.7(14) no 2_655 3_555 4_655
C13 N12 C13 C10 -1(3) no 3_555 2_655 2_655
C13 N12 C13 C10 -32.6(16) no 3_555 2_655 .
C13 N12 C13 C13 -76.7(14) no 3_555 2_655 .
C13 N12 C13 C10 39(2) no 2_655 4_655 4_655
C13 N12 C13 C10 70.2(14) no 2_655 4_655 3_555
C13 N12 C13 C13 114.3(13) no 2_655 4_655 3_555
C13 N12 C13 C10 -39(2) no 4_655 2_655 2_655
C13 N12 C13 C10 -70.2(14) no 4_655 2_655 .
C13 N12 C13 C13 -114.3(13) no 4_655 2_655 .
C13 N12 C13 C10 -75(2) no 3_555 4_655 4_655
C13 N12 C13 C10 -44.1(15) no 3_555 4_655 3_555
C13 N12 C13 C13 0.0(12) no 3_555 4_655 3_555
C13 N12 C13 C10 75(2) no 4_655 3_555 3_555
C13 N12 C13 C10 44.1(15) no 4_655 3_555 4_655
C13 N12 C13 C13 0.0(12) no 4_655 3_555 4_655
N3 C5 C5 N3 0.0(4) no . 2_655 .
N3 C5 C5 C5 43.4(8) no . 2_655 4_655
N3 C5 C5 C6 134.6(12) no . 2_655 2_655
N3 C5 C5 N3 0.0(4) no . 3_555 .
N3 C5 C5 C5 -39.1(8) no . 3_555 4_655
N3 C5 C5 C6 -131.7(15) no . 3_555 3_555
N3 C5 C6 C6 -41.2(19) no . . 2_655
N3 C5 C6 C6 49(2) no . . 3_555
N3 C5 C6 C7 -2(3) no . . .
C5 C5 C5 N3 39.1(8) no 2_655 3_555 .
C5 C5 C5 C5 0.0(10) no 2_655 3_555 4_655
C5 C5 C5 C6 -92.6(12) no 2_655 3_555 3_555
C5 C5 C5 N3 -43.4(9) no 3_555 2_655 .
C5 C5 C5 C5 0.0(11) no 3_555 2_655 4_655
C5 C5 C5 C6 91.1(11) no 3_555 2_655 2_655
C5 C5 C6 C6 0.0(10) no 2_655 . 2_655
C5 C5 C6 C6 90.1(13) no 2_655 . 3_555
C5 C5 C6 C7 39.3(19) no 2_655 . .
C6 C5 C5 N3 -134.6(15) no . 2_655 .
C6 C5 C5 C5 -91.1(13) no . 2_655 4_655
C6 C5 C5 C6 0.0(14) no . 2_655 2_655
C5 C5 C6 C6 -90.1(13) no 3_555 . 2_655
C5 C5 C6 C6 0.0(15) no 3_555 . 3_555
C5 C5 C6 C7 -51(2) no 3_555 . .
C6 C5 C5 N3 131.7(18) no . 3_555 .
C6 C5 C5 C5 92.6(16) no . 3_555 4_655
C6 C5 C5 C6 0.0(17) no . 3_555 3_555
C5 C6 C6 C5 0.0(14) no . 2_655 2_655
C5 C6 C6 C6 88.9(13) no . 2_655 4_655
C5 C6 C6 C7 129.9(16) no . 2_655 .
C5 C6 C6 C5 0.0(18) no . 3_555 3_555
C5 C6 C6 C6 -87.4(15) no . 3_555 4_655
C5 C6 C6 C7 -123.3(19) no . 3_555 .
C5 C6 C7 C6 -58.8(19) no . . 2_655
C5 C6 C7 C6 68.8(17) no . . 3_555
C5 C6 C7 C6 1(3) no . . 4_655
C5 C6 C7 C9 -179.1(14) no . . .
C6 C6 C6 C5 87.4(14) no 2_655 3_555 3_555
C6 C6 C6 C6 0.0(10) no 2_655 3_555 4_655
C6 C6 C6 C7 -35.9(9) no 2_655 3_555 .
C6 C6 C6 C5 -88.9(13) no 3_555 2_655 2_655
C6 C6 C6 C6 0.0(11) no 3_555 2_655 4_655
C6 C6 C6 C7 41.1(10) no 3_555 2_655 .
C6 C6 C7 C6 0.0(8) no 2_655 . 2_655
C6 C6 C7 C6 127.6(13) no 2_655 . 3_555
C6 C6 C7 C6 59.6(12) no 2_655 . 4_655
C6 C6 C7 C9 -120.4(11) no 2_655 . .
C7 C6 C6 C5 -129.9(16) no . 2_655 2_655
C7 C6 C6 C6 -41.1(11) no . 2_655 4_655
C7 C6 C6 C7 0.0(8) no . 2_655 .
C6 C6 C7 C6 -127.6(14) no 3_555 . 2_655
C6 C6 C7 C6 0.0(10) no 3_555 . 3_555
C6 C6 C7 C6 -68.0(14) no 3_555 . 4_655
C6 C6 C7 C9 112.0(12) no 3_555 . .
C7 C6 C6 C5 123.3(18) no . 3_555 3_555
C7 C6 C6 C6 35.9(11) no . 3_555 4_655
C7 C6 C6 C7 0.0(8) no . 3_555 .
C6 C7 C9 C10 28.5(11) no . . .
C6 C7 C9 C10 72.0(12) no . . 2_655
C6 C7 C9 C10 -108.0(12) no . . 3_555
C6 C7 C9 C10 -151.5(11) no . . 4_655
C6 C7 C9 C10 -72.0(12) no 2_655 . .
C6 C7 C9 C10 -28.5(11) no 2_655 . 2_655
C6 C7 C9 C10 151.5(11) no 2_655 . 3_555
C6 C7 C9 C10 108.0(12) no 2_655 . 4_655
C6 C7 C9 C10 108.0(12) no 3_555 . .
C6 C7 C9 C10 151.5(11) no 3_555 . 2_655
C6 C7 C9 C10 -28.5(11) no 3_555 . 3_555
C6 C7 C9 C10 -72.0(12) no 3_555 . 4_655
C6 C7 C9 C10 -151.5(11) no 4_655 . .
C6 C7 C9 C10 -108.0(12) no 4_655 . 2_655
C6 C7 C9 C10 72.0(12) no 4_655 . 3_555
C6 C7 C9 C10 28.5(11) no 4_655 . 4_655
C7 C9 C10 C10 101.8(11) no . . 2_655
C7 C9 C10 C13 -178.5(11) no . . .
C7 C9 C10 C13 146.9(6) no . . 2_655
C7 C9 C10 C10 -101.8(11) no . 2_655 .
C7 C9 C10 C13 178.5(11) no . 2_655 2_655
C7 C9 C10 C13 -146.9(6) no . 2_655 .
C7 C9 C10 C10 -101.8(11) no . 3_555 4_655
C7 C9 C10 C13 178.5(11) no . 3_555 3_555
C7 C9 C10 C13 -146.9(6) no . 3_555 4_655
C7 C9 C10 C10 101.8(11) no . 4_655 3_555
C7 C9 C10 C13 -178.5(11) no . 4_655 4_655
C7 C9 C10 C13 146.9(6) no . 4_655 3_555
C10 C9 C10 C10 0.0(13) no . 2_655 .
C10 C9 C10 C13 -80(3) no . 2_655 2_655
C10 C9 C10 C13 -45.0(15) no . 2_655 .
C10 C9 C10 C10 -0.0(13) no 2_655 . 2_655
C10 C9 C10 C13 80(3) no 2_655 . .
C10 C9 C10 C13 45.0(15) no 2_655 . 2_655
C10 C9 C10 C10 115.5(15) no . 3_555 4_655
C10 C9 C10 C13 36(2) no . 3_555 3_555
C10 C9 C10 C13 70.5(14) no . 3_555 4_655
C10 C9 C10 C10 -115.5(15) no 3_555 . 2_655
C10 C9 C10 C13 -36(2) no 3_555 . .
C10 C9 C10 C13 -70.5(14) no 3_555 . 2_655
C10 C9 C10 C10 -78.2(15) no . 4_655 3_555
C10 C9 C10 C13 1(3) no . 4_655 4_655
C10 C9 C10 C13 -33.1(16) no . 4_655 3_555
C10 C9 C10 C10 -78.2(15) no 4_655 . 2_655
C10 C9 C10 C13 1(3) no 4_655 . .
C10 C9 C10 C13 -33.1(16) no 4_655 . 2_655
C10 C9 C10 C10 78.2(15) no 2_655 3_555 4_655
C10 C9 C10 C13 -1(3) no 2_655 3_555 3_555
C10 C9 C10 C13 33.1(16) no 2_655 3_555 4_655
C10 C9 C10 C10 78.2(15) no 3_555 2_655 .
C10 C9 C10 C13 -1(3) no 3_555 2_655 2_655
C10 C9 C10 C13 33.1(16) no 3_555 2_655 .
C10 C9 C10 C10 -115.5(15) no 2_655 4_655 3_555
C10 C9 C10 C13 -36(2) no 2_655 4_655 4_655
C10 C9 C10 C13 -70.5(14) no 2_655 4_655 3_555
C10 C9 C10 C10 115.5(15) no 4_655 2_655 .
C10 C9 C10 C13 36(2) no 4_655 2_655 2_655
C10 C9 C10 C13 70.5(14) no 4_655 2_655 .
C10 C9 C10 C10 -0.0(13) no 3_555 4_655 3_555
C10 C9 C10 C13 80(3) no 3_555 4_655 4_655
C10 C9 C10 C13 45.0(15) no 3_555 4_655 3_555
C10 C9 C10 C10 0.0(13) no 4_655 3_555 4_655
C10 C9 C10 C13 -80(3) no 4_655 3_555 3_555
C10 C9 C10 C13 -45.0(15) no 4_655 3_555 4_655
C9 C10 C10 C9 0.0(7) no . 2_655 .
C9 C10 C10 C13 123.9(13) no . 2_655 2_655
C9 C10 C10 C13 123.9(13) no . 2_655 .
C9 C10 C13 N12 -3(3) no . . .
C9 C10 C13 C10 -69.0(18) no . . 2_655
C9 C10 C13 C13 -69(2) no . . 2_655
C9 C10 C13 N12 72.5(16) no . 2_655 .
C9 C10 C13 C10 -54.6(12) no . 2_655 2_655
C9 C10 C13 C13 125.4(15) no . 2_655 .
C10 C10 C13 N12 66(3) no 2_655 . .
C10 C10 C13 C10 0.0(12) no 2_655 . 2_655
C10 C10 C13 C13 0.0(19) no 2_655 . 2_655
C13 C10 C10 C9 -123.9(13) no . 2_655 .
C13 C10 C10 C13 0.0(14) no . 2_655 2_655
C13 C10 C10 C13 0.0(7) no . 2_655 .
C10 C10 C13 N12 127(2) no 2_655 2_655 .
C10 C10 C13 C10 0.0(14) no 2_655 2_655 2_655
C10 C10 C13 C13 180(1098053) no 2_655 2_655 .
C13 C10 C10 C9 -123.9(13) no 2_655 2_655 .
C13 C10 C10 C13 0.0(7) no 2_655 2_655 2_655
C13 C10 C10 C13 0.0(14) no 2_655 2_655 .
C13 C10 C13 N12 -53.0(16) no . 2_655 .
C13 C10 C13 C10 -180(1143837) no . 2_655 2_655
C13 C10 C13 C13 0.0(12) no . 2_655 .
C13 C10 C13 N12 66(2) no 2_655 . .
C13 C10 C13 C10 0.0(18) no 2_655 . 2_655
C13 C10 C13 C13 0.0(10) no 2_655 . 2_655
O4 C11 C14 C15 -161.3(15) no . . .
O4 C11 C14 C16 174.2(15) no . . .
O4 C11 C14 C17 -103.7(17) no . . .
O4 C11 C14 C19 -11(3) no . . .
O4 C11 C14 C20 -113(3) no . . .
O4 C11 C14 C21 -62.3(19) no . . .
O4 C11 C14 C22 -47(3) no . . .
O4 C11 C17 C14 93.2(18) no . . .
O4 C11 C17 C15 153.7(16) no . . .
O4 C11 C17 C16 146.4(16) no . . .
O4 C11 C17 C18 -179.5(17) no . . .
O4 C11 C17 C19 56.7(18) no . . .
O4 C11 C17 C20 106(3) no . . .
O4 C11 C17 C21 10(3) no . . .
O4 C11 C17 C22 39(3) no . . .
O4 C11 C20 C14 77(5) no . . .
O4 C11 C20 C15 172(4) no . . .
O4 C11 C20 C16 152(3) no . . .
O4 C11 C20 C17 -82(6) no . . .
O4 C11 C20 C18 -152(3) no . . .
O4 C11 C20 C19 33(4) no . . .
O4 C11 C20 C21 -25(5) no . . .
O4 C11 C20 C22 3(5) no . . .
O8 C11 C14 C15 30(3) no . . .
O8 C11 C14 C16 6(3) no . . .
O8 C11 C14 C17 88(2) no . . .
O8 C11 C14 C19 -179.7(19) no . . .
O8 C11 C14 C20 78(3) no . . .
O8 C11 C14 C21 129.2(17) no . . .
O8 C11 C14 C22 144.1(18) no . . .
O8 C11 C17 C14 -111.6(18) no . . .
O8 C11 C17 C15 -51(2) no . . .
O8 C11 C17 C16 -58.3(17) no . . .
O8 C11 C17 C18 -24(3) no . . .
O8 C11 C17 C19 -148.0(16) no . . .
O8 C11 C17 C20 -98(3) no . . .
O8 C11 C17 C21 165.4(17) no . . .
O8 C11 C17 C22 -165.7(16) no . . .
O8 C11 C20 C14 -113(4) no . . .
O8 C11 C20 C15 -18(5) no . . .
O8 C11 C20 C16 -37(4) no . . .
O8 C11 C20 C17 89(6) no . . .
O8 C11 C20 C18 18(5) no . . .
O8 C11 C20 C19 -157(3) no . . .
O8 C11 C20 C21 145(3) no . . .
O8 C11 C20 C22 173(3) no . . .
C14 C11 C17 C14 0.0(13) no . . .
C14 C11 C17 C15 60.6(18) no . . .
C14 C11 C17 C16 53.3(16) no . . .
C14 C11 C17 C18 87(3) no . . .
C14 C11 C17 C19 -36.5(15) no . . .
C14 C11 C17 C20 13(2) no . . .
C14 C11 C17 C21 -83(3) no . . .
C14 C11 C17 C22 -54.2(17) no . . .
C17 C11 C14 C15 -57.6(17) no . . .
C17 C11 C14 C16 -82.0(19) no . . .
C17 C11 C14 C17 0.0(12) no . . .
C17 C11 C14 C19 92(3) no . . .
C17 C11 C14 C20 -9.7(15) no . . .
C17 C11 C14 C21 41.4(14) no . . .
C17 C11 C14 C22 56.3(18) no . . .
C14 C11 C20 C14 -0(3) no . . .
C14 C11 C20 C15 95(7) no . . .
C14 C11 C20 C16 76(5) no . . .
C14 C11 C20 C17 -158(10) no . . .
C14 C11 C20 C18 131(8) no . . .
C14 C11 C20 C19 -44(4) no . . .
C14 C11 C20 C21 -102(6) no . . .
C14 C11 C20 C22 -74(5) no . . .
C20 C11 C14 C15 -48(5) no . . .
C20 C11 C14 C16 -72(5) no . . .
C20 C11 C14 C17 10(5) no . . .
C20 C11 C14 C19 102(6) no . . .
C20 C11 C14 C20 -0(5) no . . .
C20 C11 C14 C21 51(5) no . . .
C20 C11 C14 C22 66(5) no . . .
N12 C13 C13 N12 0.0(4) no . 2_655 .
N12 C13 C13 C10 -125.5(11) no . 2_655 2_655
N12 C13 C13 C10 -125.5(11) no . 2_655 .
C10 C13 C13 N12 125.5(13) no . 2_655 .
C10 C13 C13 C10 0.0(12) no . 2_655 2_655
C10 C13 C13 C10 0.0(8) no . 2_655 .
C10 C13 C13 N12 125.5(13) no 2_655 2_655 .
C10 C13 C13 C10 0.0(8) no 2_655 2_655 2_655
C10 C13 C13 C10 0.0(12) no 2_655 2_655 .
C11 C14 C15 C15 141(3) no . . 12_665
C11 C14 C15 C16 -93(4) no . . .
C11 C14 C15 C16 123(3) no . . 12_665
C11 C14 C15 C17 72.5(19) no . . .
C11 C14 C15 C18 78(4) no . . .
C11 C14 C15 C18 176(3) no . . 12_665
C11 C14 C15 C20 70(3) no . . .
C11 C14 C16 C15 96(4) no . . .
C11 C14 C16 C15 129(2) no . . 12_665
C11 C14 C16 C17 83(2) no . . .
C11 C14 C16 C18 92(3) no . . .
C11 C14 C16 C18 147(3) no . . 12_665
C11 C14 C16 C20 82(3) no . . .
C11 C14 C17 C11 0.0(6) no . . .
C11 C14 C17 C15 -117.0(13) no . . .
C11 C14 C17 C16 -111.3(13) no . . .
C11 C14 C17 C18 -119.9(16) no . . .
C11 C14 C17 C19 127.5(17) no . . .
C11 C14 C17 C21 118.7(15) no . . .
C11 C14 C17 C22 125.3(13) no . . .
C11 C14 C19 C17 -88(3) no . . .
C11 C14 C19 C20 -96(4) no . . .
C11 C14 C19 C21 -80(3) no . . .
C11 C14 C19 C21 -156(3) no . . 12_665
C11 C14 C19 C22 -84(4) no . . .
C11 C14 C19 C22 -129(3) no . . 12_665
C11 C14 C19 C25 52(5) no . . .
C11 C14 C20 C11 0.0(6) no . . .
C11 C14 C20 C15 -119(4) no . . .
C11 C14 C20 C16 -112.0(17) no . . .
C11 C14 C20 C17 73(26) no . . .
C11 C14 C20 C18 -124(7) no . . .
C11 C14 C20 C19 128(3) no . . .
C11 C14 C20 C21 112(4) no . . .
C11 C14 C20 C22 121(2) no . . .
C11 C14 C21 C17 -66.2(18) no . . .
C11 C14 C21 C19 125.5(19) no . . .
C11 C14 C21 C19 -165(3) no . . 12_665
C11 C14 C21 C21 165.4(15) no . . 12_665
C11 C14 C21 C22 133(4) no . . .
C11 C14 C21 C22 179.3(16) no . . 12_665
C11 C14 C21 C24 32(3) no . . .
C11 C14 C22 C17 -68(2) no . . .
C11 C14 C22 C19 116(3) no . . .
C11 C14 C22 C19 -126(4) no . . 12_665
C11 C14 C22 C20 -77(3) no . . .
C11 C14 C22 C21 -52(4) no . . .
C11 C14 C22 C21 172.1(17) no . . 12_665
C11 C14 C22 C22 -160(3) no . . 12_665
C15 C14 C16 C15 0(4) no . . .
C15 C14 C16 C15 33(5) no . . 12_665
C15 C14 C16 C17 -13(5) no . . .
C15 C14 C16 C18 -4(4) no . . .
C15 C14 C16 C18 51(5) no . . 12_665
C15 C14 C16 C20 -14(5) no . . .
C16 C14 C15 C15 -126(7) no . . 12_665
C16 C14 C15 C16 0(4) no . . .
C16 C14 C15 C16 -144(7) no . . 12_665
C16 C14 C15 C17 165(6) no . . .
C16 C14 C15 C18 171(8) no . . .
C16 C14 C15 C18 -91(6) no . . 12_665
C16 C14 C15 C20 163(6) no . . .
C15 C14 C17 C11 117.0(19) no . . .
C15 C14 C17 C15 0.0(15) no . . .
C15 C14 C17 C16 5.8(16) no . . .
C15 C14 C17 C18 -2.9(17) no . . .
C15 C14 C17 C19 -115(2) no . . .
C15 C14 C17 C21 -124(3) no . . .
C15 C14 C17 C22 -117.6(19) no . . .
C17 C14 C15 C15 69(3) no . . 12_665
C17 C14 C15 C16 -165(4) no . . .
C17 C14 C15 C16 51(3) no . . 12_665
C17 C14 C15 C17 0.0(14) no . . .
C17 C14 C15 C18 6(4) no . . .
C17 C14 C15 C18 104(4) no . . 12_665
C17 C14 C15 C20 -2.3(18) no . . .
C15 C14 C19 C17 61(3) no . . .
C15 C14 C19 C20 53(3) no . . .
C15 C14 C19 C21 70(3) no . . .
C15 C14 C19 C21 -7(5) no . . 12_665
C15 C14 C19 C22 65(4) no . . .
C15 C14 C19 C22 20(4) no . . 12_665
C15 C14 C19 C25 -158(3) no . . .
C19 C14 C15 C15 -13(5) no . . 12_665
C19 C14 C15 C16 113(4) no . . .
C19 C14 C15 C16 -31(5) no . . 12_665
C19 C14 C15 C17 -82(3) no . . .
C19 C14 C15 C18 -76(5) no . . .
C19 C14 C15 C18 22(5) no . . 12_665
C19 C14 C15 C20 -84(4) no . . .
C15 C14 C20 C11 119(4) no . . .
C15 C14 C20 C15 0.0(16) no . . .
C15 C14 C20 C16 7(3) no . . .
C15 C14 C20 C17 -168(29) no . . .
C15 C14 C20 C18 -5(4) no . . .
C15 C14 C20 C19 -113(4) no . . .
C15 C14 C20 C21 -129(7) no . . .
C15 C14 C20 C22 -120(5) no . . .
C20 C14 C15 C15 71(7) no . . 12_665
C20 C14 C15 C16 -163(8) no . . .
C20 C14 C15 C16 53(7) no . . 12_665
C20 C14 C15 C17 2(6) no . . .
C20 C14 C15 C18 8(7) no . . .
C20 C14 C15 C18 106(7) no . . 12_665
C20 C14 C15 C20 0(6) no . . .
C15 C14 C21 C17 46.9(19) no . . .
C15 C14 C21 C19 -121(3) no . . .
C15 C14 C21 C19 -52(3) no . . 12_665
C15 C14 C21 C21 -81.6(19) no . . 12_665
C15 C14 C21 C22 -113(4) no . . .
C15 C14 C21 C22 -68(3) no . . 12_665
C15 C14 C21 C24 145(3) no . . .
C21 C14 C15 C15 32(4) no . . 12_665
C21 C14 C15 C16 158(4) no . . .
C21 C14 C15 C16 14(4) no . . 12_665
C21 C14 C15 C17 -36.6(14) no . . .
C21 C14 C15 C18 -31(4) no . . .
C21 C14 C15 C18 67(4) no . . 12_665
C21 C14 C15 C20 -39(3) no . . .
C15 C14 C22 C17 52.4(19) no . . .
C15 C14 C22 C19 -124(3) no . . .
C15 C14 C22 C19 -6(5) no . . 12_665
C15 C14 C22 C20 44(2) no . . .
C15 C14 C22 C21 68(4) no . . .
C15 C14 C22 C21 -67(3) no . . 12_665
C15 C14 C22 C22 -39(4) no . . 12_665
C22 C14 C15 C15 16(4) no . . 12_665
C22 C14 C15 C16 142(4) no . . .
C22 C14 C15 C16 -2(4) no . . 12_665
C22 C14 C15 C17 -53.3(19) no . . .
C22 C14 C15 C18 -47(5) no . . .
C22 C14 C15 C18 51(4) no . . 12_665
C22 C14 C15 C20 -56(3) no . . .
C16 C14 C17 C11 111(2) no . . .
C16 C14 C17 C15 -5.8(17) no . . .
C16 C14 C17 C16 0.0(16) no . . .
C16 C14 C17 C18 -9(3) no . . .
C16 C14 C17 C19 -121(3) no . . .
C16 C14 C17 C21 -130(2) no . . .
C16 C14 C17 C22 -123(2) no . . .
C17 C14 C16 C15 13(4) no . . .
C17 C14 C16 C15 46(3) no . . 12_665
C17 C14 C16 C17 0.0(12) no . . .
C17 C14 C16 C18 9(3) no . . .
C17 C14 C16 C18 64(3) no . . 12_665
C17 C14 C16 C20 -0.9(15) no . . .
C16 C14 C19 C17 86(3) no . . .
C16 C14 C19 C20 78(4) no . . .
C16 C14 C19 C21 94(3) no . . .
C16 C14 C19 C21 18(5) no . . 12_665
C16 C14 C19 C22 90(4) no . . .
C16 C14 C19 C22 45(4) no . . 12_665
C16 C14 C19 C25 -134(3) no . . .
C19 C14 C16 C15 -79(5) no . . .
C19 C14 C16 C15 -46(4) no . . 12_665
C19 C14 C16 C17 -92(3) no . . .
C19 C14 C16 C18 -83(4) no . . .
C19 C14 C16 C18 -28(5) no . . 12_665
C19 C14 C16 C20 -93(4) no . . .
C16 C14 C20 C11 112(3) no . . .
C16 C14 C20 C15 -7(3) no . . .
C16 C14 C20 C16 0.0(16) no . . .
C16 C14 C20 C17 -175(27) no . . .
C16 C14 C20 C18 -12(7) no . . .
C16 C14 C20 C19 -120(3) no . . .
C16 C14 C20 C21 -136(5) no . . .
C16 C14 C20 C22 -127(4) no . . .
C20 C14 C16 C15 14(6) no . . .
C20 C14 C16 C15 47(6) no . . 12_665
C20 C14 C16 C17 1(5) no . . .
C20 C14 C16 C18 10(6) no . . .
C20 C14 C16 C18 65(6) no . . 12_665
C20 C14 C16 C20 0(5) no . . .
C16 C14 C21 C17 56(3) no . . .
C16 C14 C21 C19 -113(3) no . . .
C16 C14 C21 C19 -43(4) no . . 12_665
C16 C14 C21 C21 -73(3) no . . 12_665
C16 C14 C21 C22 -105(4) no . . .
C16 C14 C21 C22 -59(3) no . . 12_665
C16 C14 C21 C24 154(3) no . . .
C21 C14 C16 C15 -24(5) no . . .
C21 C14 C16 C15 9(3) no . . 12_665
C21 C14 C16 C17 -36.9(16) no . . .
C21 C14 C16 C18 -28(3) no . . .
C21 C14 C16 C18 27(4) no . . 12_665
C21 C14 C16 C20 -38(2) no . . .
C16 C14 C22 C17 68(3) no . . .
C16 C14 C22 C19 -108(3) no . . .
C16 C14 C22 C19 10(6) no . . 12_665
C16 C14 C22 C20 59(3) no . . .
C16 C14 C22 C21 84(5) no . . .
C16 C14 C22 C21 -52(4) no . . 12_665
C16 C14 C22 C22 -24(5) no . . 12_665
C22 C14 C16 C15 -43(5) no . . .
C22 C14 C16 C15 -10(4) no . . 12_665
C22 C14 C16 C17 -56(3) no . . .
C22 C14 C16 C18 -48(4) no . . .
C22 C14 C16 C18 8(4) no . . 12_665
C22 C14 C16 C20 -57(3) no . . .
C17 C14 C19 C17 0.0(12) no . . .
C17 C14 C19 C20 -8.3(17) no . . .
C17 C14 C19 C21 8(3) no . . .
C17 C14 C19 C21 -68(4) no . . 12_665
C17 C14 C19 C22 4(3) no . . .
C17 C14 C19 C22 -41(3) no . . 12_665
C17 C14 C19 C25 140(3) no . . .
C19 C14 C17 C11 -127(3) no . . .
C19 C14 C17 C15 115(2) no . . .
C19 C14 C17 C16 121(3) no . . .
C19 C14 C17 C18 113(3) no . . .
C19 C14 C17 C19 0.0(16) no . . .
C19 C14 C17 C21 -9(3) no . . .
C19 C14 C17 C22 -2.1(18) no . . .
C17 C14 C21 C17 0.0(17) no . . .
C17 C14 C21 C19 -168(3) no . . .
C17 C14 C21 C19 -98(3) no . . 12_665
C17 C14 C21 C21 -128(3) no . . 12_665
C17 C14 C21 C22 -160(5) no . . .
C17 C14 C21 C22 -115(3) no . . 12_665
C17 C14 C21 C24 98(3) no . . .
C21 C14 C17 C11 -119(2) no . . .
C21 C14 C17 C15 124(3) no . . .
C21 C14 C17 C16 130(2) no . . .
C21 C14 C17 C18 121(3) no . . .
C21 C14 C17 C19 9(3) no . . .
C21 C14 C17 C21 0.0(15) no . . .
C21 C14 C17 C22 6.7(17) no . . .
C17 C14 C22 C17 0.0(13) no . . .
C17 C14 C22 C19 -176(3) no . . .
C17 C14 C22 C19 -58(4) no . . 12_665
C17 C14 C22 C20 -8.4(18) no . . .
C17 C14 C22 C21 16(4) no . . .
C17 C14 C22 C21 -120(3) no . . 12_665
C17 C14 C22 C22 -92(4) no . . 12_665
C22 C14 C17 C11 -125.3(18) no . . .
C22 C14 C17 C15 117.6(18) no . . .
C22 C14 C17 C16 123.4(18) no . . .
C22 C14 C17 C18 115(2) no . . .
C22 C14 C17 C19 2.1(17) no . . .
C22 C14 C17 C21 -6.7(16) no . . .
C22 C14 C17 C22 0.0(13) no . . .
C19 C14 C20 C11 -128(3) no . . .
C19 C14 C20 C15 113(4) no . . .
C19 C14 C20 C16 120(3) no . . .
C19 C14 C20 C17 -55(27) no . . .
C19 C14 C20 C18 108(7) no . . .
C19 C14 C20 C19 0.0(16) no . . .
C19 C14 C20 C21 -16(5) no . . .
C19 C14 C20 C22 -7(4) no . . .
C20 C14 C19 C17 8(5) no . . .
C20 C14 C19 C20 0(5) no . . .
C20 C14 C19 C21 17(6) no . . .
C20 C14 C19 C21 -60(7) no . . 12_665
C20 C14 C19 C22 12(6) no . . .
C20 C14 C19 C22 -33(6) no . . 12_665
C20 C14 C19 C25 149(6) no . . .
C19 C14 C21 C17 168(4) no . . .
C19 C14 C21 C19 0(2) no . . .
C19 C14 C21 C19 70(3) no . . 12_665
C19 C14 C21 C21 40(3) no . . 12_665
C19 C14 C21 C22 8(3) no . . .
C19 C14 C21 C22 54(3) no . . 12_665
C19 C14 C21 C24 -94(3) no . . .
C21 C14 C19 C17 -8(3) no . . .
C21 C14 C19 C20 -17(4) no . . .
C21 C14 C19 C21 0.0(14) no . . .
C21 C14 C19 C21 -76(4) no . . 12_665
C21 C14 C19 C22 -4.7(18) no . . .
C21 C14 C19 C22 -50(3) no . . 12_665
C21 C14 C19 C25 132(4) no . . .
C19 C14 C22 C17 176(4) no . . .
C19 C14 C22 C19 0(3) no . . .
C19 C14 C22 C19 118(6) no . . 12_665
C19 C14 C22 C20 167(5) no . . .
C19 C14 C22 C21 -168(6) no . . .
C19 C14 C22 C21 56(4) no . . 12_665
C19 C14 C22 C22 84(5) no . . 12_665
C22 C14 C19 C17 -4(4) no . . .
C22 C14 C19 C20 -12(5) no . . .
C22 C14 C19 C21 5(3) no . . .
C22 C14 C19 C21 -72(4) no . . 12_665
C22 C14 C19 C22 0(3) no . . .
C22 C14 C19 C22 -45(3) no . . 12_665
C22 C14 C19 C25 137(5) no . . .
C20 C14 C21 C17 9(6) no . . .
C20 C14 C21 C19 -159(7) no . . .
C20 C14 C21 C19 -90(7) no . . 12_665
C20 C14 C21 C21 -120(7) no . . 12_665
C20 C14 C21 C22 -151(8) no . . .
C20 C14 C21 C22 -106(7) no . . 12_665
C20 C14 C21 C24 107(7) no . . .
C21 C14 C20 C11 -112(4) no . . .
C21 C14 C20 C15 129(7) no . . .
C21 C14 C20 C16 136(5) no . . .
C21 C14 C20 C17 -39(23) no . . .
C21 C14 C20 C18 124(10) no . . .
C21 C14 C20 C19 16(5) no . . .
C21 C14 C20 C21 0.0(13) no . . .
C21 C14 C20 C22 9(3) no . . .
C20 C14 C22 C17 8(5) no . . .
C20 C14 C22 C19 -167(6) no . . .
C20 C14 C22 C19 -50(7) no . . 12_665
C20 C14 C22 C20 0(5) no . . .
C20 C14 C22 C21 24(7) no . . .
C20 C14 C22 C21 -111(6) no . . 12_665
C20 C14 C22 C22 -83(6) no . . 12_665
C22 C14 C20 C11 -121(3) no . . .
C22 C14 C20 C15 120(5) no . . .
C22 C14 C20 C16 127(3) no . . .
C22 C14 C20 C17 -48(25) no . . .
C22 C14 C20 C18 115(8) no . . .
C22 C14 C20 C19 7(3) no . . .
C22 C14 C20 C21 -9(3) no . . .
C22 C14 C20 C22 0.0(13) no . . .
C14 C15 C15 C14 -9(5) no . 12_665 12_665
C14 C15 C15 C16 -120(5) no . 12_665 12_665
C14 C15 C15 C17 33(4) no . 12_665 12_665
C14 C15 C15 C18 96(4) no . 12_665 12_665
C14 C15 C15 C18 -106(4) no . 12_665 .
C14 C15 C15 C20 15(5) no . 12_665 12_665
C14 C15 C16 C14 0.0(9) no . . .
C14 C15 C16 C15 -130(5) no . . 12_665
C14 C15 C16 C17 14(5) no . . .
C14 C15 C16 C18 -123(3) no . . 12_665
C14 C15 C16 C20 7(3) no . . .
C14 C15 C16 C14 24(5) no . 12_665 12_665
C14 C15 C16 C15 72(6) no . 12_665 12_665
C14 C15 C16 C17 51(4) no . 12_665 12_665
C14 C15 C16 C18 97(4) no . 12_665 12_665
C14 C15 C16 C20 41(4) no . 12_665 12_665
C14 C15 C17 C11 -49.4(17) no . . .
C14 C15 C17 C14 0.0(13) no . . .
C14 C15 C17 C18 175(3) no . . .
C14 C15 C17 C19 42.9(15) no . . .
C14 C15 C17 C20 -2.5(19) no . . .
C14 C15 C17 C21 91(3) no . . .
C14 C15 C17 C22 63.4(19) no . . .
C14 C15 C18 C15 112(4) no . . 12_665
C14 C15 C18 C16 118(4) no . . 12_665
C14 C15 C18 C17 -4(3) no . . .
C14 C15 C18 C18 122(4) no . . 12_665
C14 C15 C18 C20 -3.3(18) no . . .
C14 C15 C18 C15 -104(4) no . 12_665 12_665
C14 C15 C18 C16 -117(3) no . 12_665 12_665
C14 C15 C18 C16 88(5) no . 12_665 .
C14 C15 C18 C17 -32(5) no . 12_665 12_665
C14 C15 C18 C18 -121(5) no . 12_665 .
C14 C15 C18 C20 -53(4) no . 12_665 12_665
C14 C15 C20 C11 -74(6) no . . .
C14 C15 C20 C14 0(3) no . . .
C14 C15 C20 C16 -18(8) no . . .
C14 C15 C20 C17 176(11) no . . .
C14 C15 C20 C18 173(6) no . . .
C14 C15 C20 C19 61(6) no . . .
C14 C15 C20 C21 123(8) no . . .
C14 C15 C20 C22 94(7) no . . .
C15 C15 C16 C14 130(5) no 12_665 . .
C15 C15 C16 C15 0.0(14) no 12_665 . 12_665
C15 C15 C16 C17 144(10) no 12_665 . .
C15 C15 C16 C18 7(3) no 12_665 . 12_665
C15 C15 C16 C20 137(7) no 12_665 . .
C16 C15 C15 C14 -120(7) no . 12_665 12_665
C16 C15 C15 C16 130(8) no . 12_665 12_665
C16 C15 C15 C17 -78(7) no . 12_665 12_665
C16 C15 C15 C18 -14(7) no . 12_665 12_665
C16 C15 C15 C18 144(8) no . 12_665 .
C16 C15 C15 C20 -95(7) no . 12_665 12_665
C15 C15 C17 C11 -178(2) no 12_665 . .
C15 C15 C17 C14 -129(3) no 12_665 . .
C15 C15 C17 C18 46(2) no 12_665 . .
C15 C15 C17 C19 -86(3) no 12_665 . .
C15 C15 C17 C20 -131(4) no 12_665 . .
C15 C15 C17 C21 -38(4) no 12_665 . .
C15 C15 C17 C22 -66(3) no 12_665 . .
C17 C15 C15 C14 33(4) no . 12_665 12_665
C17 C15 C15 C16 -78(5) no . 12_665 12_665
C17 C15 C15 C17 75(3) no . 12_665 12_665
C17 C15 C15 C18 139(4) no . 12_665 12_665
C17 C15 C15 C18 -64(3) no . 12_665 .
C17 C15 C15 C20 57(4) no . 12_665 12_665
C15 C15 C18 C15 0.0(15) no 12_665 . 12_665
C15 C15 C18 C16 6(3) no 12_665 . 12_665
C15 C15 C18 C17 -116(3) no 12_665 . .
C15 C15 C18 C18 11(3) no 12_665 . 12_665
C15 C15 C18 C20 -115(3) no 12_665 . .
C18 C15 C15 C14 96(5) no . 12_665 12_665
C18 C15 C15 C16 -14(5) no . 12_665 12_665
C18 C15 C15 C17 139(4) no . 12_665 12_665
C18 C15 C15 C18 -158(5) no . 12_665 12_665
C18 C15 C15 C18 0(3) no . 12_665 .
C18 C15 C15 C20 121(5) no . 12_665 12_665
C15 C15 C18 C15 0(3) no 12_665 12_665 12_665
C15 C15 C18 C16 -13(3) no 12_665 12_665 12_665
C15 C15 C18 C16 -168(5) no 12_665 12_665 .
C15 C15 C18 C17 72(4) no 12_665 12_665 12_665
C15 C15 C18 C18 -18(4) no 12_665 12_665 .
C15 C15 C18 C20 51(3) no 12_665 12_665 12_665
C18 C15 C15 C14 -106(5) no 12_665 12_665 12_665
C18 C15 C15 C16 144(7) no 12_665 12_665 12_665
C18 C15 C15 C17 -64(4) no 12_665 12_665 12_665
C18 C15 C15 C18 0(3) no 12_665 12_665 12_665
C18 C15 C15 C18 158(5) no 12_665 12_665 .
C18 C15 C15 C20 -82(4) no 12_665 12_665 12_665
C15 C15 C20 C11 164(4) no 12_665 . .
C15 C15 C20 C14 -121(6) no 12_665 . .
C15 C15 C20 C16 -140(7) no 12_665 . .
C15 C15 C20 C17 54(7) no 12_665 . .
C15 C15 C20 C18 52(3) no 12_665 . .
C15 C15 C20 C19 -60(5) no 12_665 . .
C15 C15 C20 C21 2(6) no 12_665 . .
C15 C15 C20 C22 -27(6) no 12_665 . .
C20 C15 C15 C14 15(6) no . 12_665 12_665
C20 C15 C15 C16 -95(6) no . 12_665 12_665
C20 C15 C15 C17 57(5) no . 12_665 12_665
C20 C15 C15 C18 121(5) no . 12_665 12_665
C20 C15 C15 C18 -82(5) no . 12_665 .
C20 C15 C15 C20 39(5) no . 12_665 12_665
C16 C15 C16 C14 -106(8) no . 12_665 12_665
C16 C15 C16 C15 -59(9) no . 12_665 12_665
C16 C15 C16 C17 -79(8) no . 12_665 12_665
C16 C15 C16 C18 -34(7) no . 12_665 12_665
C16 C15 C16 C20 -90(8) no . 12_665 12_665
C16 C15 C16 C14 145(6) no 12_665 . .
C16 C15 C16 C15 15(3) no 12_665 . 12_665
C16 C15 C16 C17 159(11) no 12_665 . .
C16 C15 C16 C18 22(5) no 12_665 . 12_665
C16 C15 C16 C20 152(8) no 12_665 . .
C16 C15 C17 C11 -30(8) no . . .
C16 C15 C17 C14 20(8) no . . .
C16 C15 C17 C18 -166(9) no . . .
C16 C15 C17 C19 63(8) no . . .
C16 C15 C17 C20 17(8) no . . .
C16 C15 C17 C21 111(8) no . . .
C16 C15 C17 C22 83(8) no . . .
C17 C15 C16 C14 -14(5) no . . .
C17 C15 C16 C15 -144(10) no . . 12_665
C17 C15 C16 C17 0.0(13) no . . .
C17 C15 C16 C18 -137(7) no . . 12_665
C17 C15 C16 C20 -7(3) no . . .
C16 C15 C18 C15 -86(14) no . . 12_665
C16 C15 C18 C16 -80(14) no . . 12_665
C16 C15 C18 C17 158(14) no . . .
C16 C15 C18 C18 -75(14) no . . 12_665
C16 C15 C18 C20 159(15) no . . .
C18 C15 C16 C14 -165(14) no . . .
C18 C15 C16 C15 65(12) no . . 12_665
C18 C15 C16 C17 -151(18) no . . .
C18 C15 C16 C18 72(13) no . . 12_665
C18 C15 C16 C20 -158(16) no . . .
C16 C15 C18 C15 168(6) no . 12_665 12_665
C16 C15 C18 C16 155(5) no . 12_665 12_665
C16 C15 C18 C16 0(4) no . 12_665 .
C16 C15 C18 C17 -120(5) no . 12_665 12_665
C16 C15 C18 C18 151(7) no . 12_665 .
C16 C15 C18 C20 -141(5) no . 12_665 12_665
C18 C15 C16 C14 123(3) no 12_665 . .
C18 C15 C16 C15 -7(3) no 12_665 . 12_665
C18 C15 C16 C17 137(7) no 12_665 . .
C18 C15 C16 C18 0.0(12) no 12_665 . 12_665
C18 C15 C16 C20 130(5) no 12_665 . .
C16 C15 C20 C11 -56(8) no . . .
C16 C15 C20 C14 18(9) no . . .
C16 C15 C20 C16 0(5) no . . .
C16 C15 C20 C17 -166(8) no . . .
C16 C15 C20 C18 -169(8) no . . .
C16 C15 C20 C19 79(7) no . . .
C16 C15 C20 C21 141(6) no . . .
C16 C15 C20 C22 112(7) no . . .
C20 C15 C16 C14 -7(4) no . . .
C20 C15 C16 C15 -137(7) no . . 12_665
C20 C15 C16 C17 7(4) no . . .
C20 C15 C16 C18 -130(5) no . . 12_665
C20 C15 C16 C20 0(3) no . . .
C16 C15 C17 C11 166.6(18) no 12_665 . .
C16 C15 C17 C14 -144(3) no 12_665 . .
C16 C15 C17 C18 30.8(18) no 12_665 . .
C16 C15 C17 C19 -101.1(19) no 12_665 . .
C16 C15 C17 C20 -147(4) no 12_665 . .
C16 C15 C17 C21 -53(3) no 12_665 . .
C16 C15 C17 C22 -81(3) no 12_665 . .
C17 C15 C16 C14 58(3) no . 12_665 12_665
C17 C15 C16 C15 105(5) no . 12_665 12_665
C17 C15 C16 C17 84(3) no . 12_665 12_665
C17 C15 C16 C18 130(3) no . 12_665 12_665
C17 C15 C16 C20 74(3) no . 12_665 12_665
C16 C15 C18 C15 -6(3) no 12_665 . 12_665
C16 C15 C18 C16 0(2) no 12_665 . 12_665
C16 C15 C18 C17 -122(4) no 12_665 . .
C16 C15 C18 C18 5(4) no 12_665 . 12_665
C16 C15 C18 C20 -121(4) no 12_665 . .
C18 C15 C16 C14 115(5) no . 12_665 12_665
C18 C15 C16 C15 162(8) no . 12_665 12_665
C18 C15 C16 C17 141(5) no . 12_665 12_665
C18 C15 C16 C18 -173(6) no . 12_665 12_665
C18 C15 C16 C20 131(5) no . 12_665 12_665
C16 C15 C18 C15 13(2) no 12_665 12_665 12_665
C16 C15 C18 C16 0.0(17) no 12_665 12_665 12_665
C16 C15 C18 C16 -155(4) no 12_665 12_665 .
C16 C15 C18 C17 85(3) no 12_665 12_665 12_665
C16 C15 C18 C18 -4(3) no 12_665 12_665 .
C16 C15 C18 C20 64(3) no 12_665 12_665 12_665
C18 C15 C16 C14 -72(3) no 12_665 12_665 12_665
C18 C15 C16 C15 -25(4) no 12_665 12_665 12_665
C18 C15 C16 C17 -46(3) no 12_665 12_665 12_665
C18 C15 C16 C18 0.0(17) no 12_665 12_665 12_665
C18 C15 C16 C20 -56(3) no 12_665 12_665 12_665
C16 C15 C20 C11 147(4) no 12_665 . .
C16 C15 C20 C14 -138(5) no 12_665 . .
C16 C15 C20 C16 -156(7) no 12_665 . .
C16 C15 C20 C17 37(7) no 12_665 . .
C16 C15 C20 C18 35(3) no 12_665 . .
C16 C15 C20 C19 -77(5) no 12_665 . .
C16 C15 C20 C21 -15(6) no 12_665 . .
C16 C15 C20 C22 -44(6) no 12_665 . .
C20 C15 C16 C14 45(5) no . 12_665 12_665
C20 C15 C16 C15 92(6) no . 12_665 12_665
C20 C15 C16 C17 71(4) no . 12_665 12_665
C20 C15 C16 C18 117(4) no . 12_665 12_665
C20 C15 C16 C20 61(4) no . 12_665 12_665
C17 C15 C18 C15 116(2) no . . 12_665
C17 C15 C18 C16 122(4) no . . 12_665
C17 C15 C18 C17 0.0(10) no . . .
C17 C15 C18 C18 127(2) no . . 12_665
C17 C15 C18 C20 1.0(17) no . . .
C18 C15 C17 C11 136(3) no . . .
C18 C15 C17 C14 -175(4) no . . .
C18 C15 C17 C18 0(2) no . . .
C18 C15 C17 C19 -132(3) no . . .
C18 C15 C17 C20 -177(5) no . . .
C18 C15 C17 C21 -84(4) no . . .
C18 C15 C17 C22 -111(4) no . . .
C17 C15 C18 C15 -50(4) no . 12_665 12_665
C17 C15 C18 C16 -63(4) no . 12_665 12_665
C17 C15 C18 C16 142(6) no . 12_665 .
C17 C15 C18 C17 22(5) no . 12_665 12_665
C17 C15 C18 C18 -67(3) no . 12_665 .
C17 C15 C18 C20 1(5) no . 12_665 12_665
C18 C15 C17 C11 -156(3) no 12_665 . .
C18 C15 C17 C14 -107(4) no 12_665 . .
C18 C15 C17 C18 68(3) no 12_665 . .
C18 C15 C17 C19 -64(4) no 12_665 . .
C18 C15 C17 C20 -109(4) no 12_665 . .
C18 C15 C17 C21 -16(5) no 12_665 . .
C18 C15 C17 C22 -43(4) no 12_665 . .
C17 C15 C20 C11 110(8) no . . .
C17 C15 C20 C14 -176(11) no . . .
C17 C15 C20 C16 166(7) no . . .
C17 C15 C20 C17 0(3) no . . .
C17 C15 C20 C18 -3(7) no . . .
C17 C15 C20 C19 -115(8) no . . .
C17 C15 C20 C21 -53(5) no . . .
C17 C15 C20 C22 -81(7) no . . .
C20 C15 C17 C11 -47(7) no . . .
C20 C15 C17 C14 2(6) no . . .
C20 C15 C17 C18 177(7) no . . .
C20 C15 C17 C19 45(7) no . . .
C20 C15 C17 C20 -0(6) no . . .
C20 C15 C17 C21 94(7) no . . .
C20 C15 C17 C22 66(7) no . . .
C18 C15 C18 C15 18(4) no . 12_665 12_665
C18 C15 C18 C16 4(4) no . 12_665 12_665
C18 C15 C18 C16 -151(6) no . 12_665 .
C18 C15 C18 C17 90(4) no . 12_665 12_665
C18 C15 C18 C18 0.0(19) no . 12_665 .
C18 C15 C18 C20 68(4) no . 12_665 12_665
C18 C15 C18 C15 -11(2) no 12_665 . 12_665
C18 C15 C18 C16 -5(4) no 12_665 . 12_665
C18 C15 C18 C17 -127(3) no 12_665 . .
C18 C15 C18 C18 0.0(12) no 12_665 . 12_665
C18 C15 C18 C20 -126(3) no 12_665 . .
C18 C15 C20 C11 113(5) no . . .
C18 C15 C20 C14 -173(6) no . . .
C18 C15 C20 C16 169(7) no . . .
C18 C15 C20 C17 3(7) no . . .
C18 C15 C20 C18 0(2) no . . .
C18 C15 C20 C19 -112(5) no . . .
C18 C15 C20 C21 -50(6) no . . .
C18 C15 C20 C22 -79(6) no . . .
C20 C15 C18 C15 115(4) no . . 12_665
C20 C15 C18 C16 121(4) no . . 12_665
C20 C15 C18 C17 -1(3) no . . .
C20 C15 C18 C18 126(4) no . . 12_665
C20 C15 C18 C20 0(3) no . . .
C18 C15 C20 C11 -164(4) no 12_665 . .
C18 C15 C20 C14 -90(7) no 12_665 . .
C18 C15 C20 C16 -108(7) no 12_665 . .
C18 C15 C20 C17 85(7) no 12_665 . .
C18 C15 C20 C18 83(5) no 12_665 . .
C18 C15 C20 C19 -29(7) no 12_665 . .
C18 C15 C20 C21 33(7) no 12_665 . .
C18 C15 C20 C22 4(7) no 12_665 . .
C20 C15 C18 C15 -76(5) no . 12_665 12_665
C20 C15 C18 C16 -89(5) no . 12_665 12_665
C20 C15 C18 C16 116(7) no . 12_665 .
C20 C15 C18 C17 -4(6) no . 12_665 12_665
C20 C15 C18 C18 -93(5) no . 12_665 .
C20 C15 C18 C20 -25(6) no . 12_665 12_665
C14 C16 C17 C11 -51.0(18) no . . .
C14 C16 C17 C14 0.0(14) no . . .
C14 C16 C17 C18 169(3) no . . .
C14 C16 C17 C19 39.8(18) no . . .
C14 C16 C17 C20 -1(3) no . . .
C14 C16 C17 C21 78(3) no . . .
C14 C16 C17 C22 56(2) no . . .
C14 C16 C18 C15 110(2) no . . 12_665
C14 C16 C18 C16 122(3) no . . 12_665
C14 C16 C18 C17 -6.8(17) no . . .
C14 C16 C18 C18 113(3) no . . 12_665
C14 C16 C18 C20 -4.0(11) no . . .
C14 C16 C18 C15 -70(5) no . 12_665 12_665
C14 C16 C18 C15 -56(3) no . 12_665 .
C14 C16 C18 C16 -85(4) no . 12_665 12_665
C14 C16 C18 C17 20(5) no . 12_665 12_665
C14 C16 C18 C18 -75(3) no . 12_665 .
C14 C16 C18 C20 -4(5) no . 12_665 12_665
C14 C16 C20 C11 -66(5) no . . .
C14 C16 C20 C14 0(3) no . . .
C14 C16 C20 C15 162(8) no . . .
C14 C16 C20 C17 178(12) no . . .
C14 C16 C20 C18 169(6) no . . .
C14 C16 C20 C19 52(5) no . . .
C14 C16 C20 C21 111(8) no . . .
C14 C16 C20 C22 81(6) no . . .
C15 C16 C17 C11 151(8) no . . .
C15 C16 C17 C14 -158(9) no . . .
C15 C16 C17 C18 11(7) no . . .
C15 C16 C17 C19 -118(8) no . . .
C15 C16 C17 C20 -159(9) no . . .
C15 C16 C17 C21 -80(8) no . . .
C15 C16 C17 C22 -102(8) no . . .
C15 C16 C18 C15 -14(7) no . 12_665 12_665
C15 C16 C18 C15 0(4) no . 12_665 .
C15 C16 C18 C16 -29(6) no . 12_665 12_665
C15 C16 C18 C17 75(6) no . 12_665 12_665
C15 C16 C18 C18 -19(5) no . 12_665 .
C15 C16 C18 C20 51(7) no . 12_665 12_665
C15 C16 C20 C11 132(7) no . . .
C15 C16 C20 C14 -162(9) no . . .
C15 C16 C20 C15 0(5) no . . .
C15 C16 C20 C17 16(9) no . . .
C15 C16 C20 C18 7(5) no . . .
C15 C16 C20 C19 -111(7) no . . .
C15 C16 C20 C21 -51(8) no . . .
C15 C16 C20 C22 -82(7) no . . .
C15 C16 C17 C11 176.3(17) no 12_665 . .
C15 C16 C17 C14 -133(3) no 12_665 . .
C15 C16 C17 C18 36.0(14) no 12_665 . .
C15 C16 C17 C19 -92.9(16) no 12_665 . .
C15 C16 C17 C20 -134(4) no 12_665 . .
C15 C16 C17 C21 -55(3) no 12_665 . .
C15 C16 C17 C22 -76.5(19) no 12_665 . .
C15 C16 C18 C15 0.0(15) no 12_665 . 12_665
C15 C16 C18 C16 12.2(18) no 12_665 . 12_665
C15 C16 C18 C17 -117(3) no 12_665 . .
C15 C16 C18 C18 3(2) no 12_665 . 12_665
C15 C16 C18 C20 -114(3) no 12_665 . .
C15 C16 C20 C11 161(3) no 12_665 . .
C15 C16 C20 C14 -134(5) no 12_665 . .
C15 C16 C20 C15 28(4) no 12_665 . .
C15 C16 C20 C17 44(7) no 12_665 . .
C15 C16 C20 C18 35.5(15) no 12_665 . .
C15 C16 C20 C19 -82(3) no 12_665 . .
C15 C16 C20 C21 -22(5) no 12_665 . .
C15 C16 C20 C22 -53(5) no 12_665 . .
C17 C16 C18 C15 117(2) no . . 12_665
C17 C16 C18 C16 129(3) no . . 12_665
C17 C16 C18 C17 0.0(9) no . . .
C17 C16 C18 C18 119.5(19) no . . 12_665
C17 C16 C18 C20 2.7(12) no . . .
C18 C16 C17 C11 140(3) no . . .
C18 C16 C17 C14 -169(3) no . . .
C18 C16 C17 C18 0.0(15) no . . .
C18 C16 C17 C19 -129(3) no . . .
C18 C16 C17 C20 -170(5) no . . .
C18 C16 C17 C21 -91(3) no . . .
C18 C16 C17 C22 -112(3) no . . .
C17 C16 C18 C15 -37(4) no . 12_665 12_665
C17 C16 C18 C15 -23(3) no . 12_665 .
C17 C16 C18 C16 -53(3) no . 12_665 12_665
C17 C16 C18 C17 52(4) no . 12_665 12_665
C17 C16 C18 C18 -42.4(14) no . 12_665 .
C17 C16 C18 C20 28(4) no . 12_665 12_665
C18 C16 C17 C11 -172(3) no 12_665 . .
C18 C16 C17 C14 -121(3) no 12_665 . .
C18 C16 C17 C18 47.8(18) no 12_665 . .
C18 C16 C17 C19 -81(2) no 12_665 . .
C18 C16 C17 C20 -122(4) no 12_665 . .
C18 C16 C17 C21 -43(4) no 12_665 . .
C18 C16 C17 C22 -65(3) no 12_665 . .
C18 C16 C18 C15 5(4) no . 12_665 12_665
C18 C16 C18 C15 19(3) no . 12_665 .
C18 C16 C18 C16 -10(3) no . 12_665 12_665
C18 C16 C18 C17 95(4) no . 12_665 12_665
C18 C16 C18 C18 0.0(13) no . 12_665 .
C18 C16 C18 C20 71(4) no . 12_665 12_665
C18 C16 C18 C15 -2.6(17) no 12_665 . 12_665
C18 C16 C18 C16 10(3) no 12_665 . 12_665
C18 C16 C18 C17 -119(2) no 12_665 . .
C18 C16 C18 C18 0.0(12) no 12_665 . 12_665
C18 C16 C18 C20 -117(2) no 12_665 . .
C18 C16 C20 C11 125(4) no . . .
C18 C16 C20 C14 -169(6) no . . .
C18 C16 C20 C15 -7(3) no . . .
C18 C16 C20 C17 9(7) no . . .
C18 C16 C20 C18 0.0(13) no . . .
C18 C16 C20 C19 -118(4) no . . .
C18 C16 C20 C21 -58(5) no . . .
C18 C16 C20 C22 -89(5) no . . .
C20 C16 C18 C15 114(3) no . . 12_665
C20 C16 C18 C16 126(3) no . . 12_665
C20 C16 C18 C17 -3(2) no . . .
C20 C16 C18 C18 117(3) no . . 12_665
C20 C16 C18 C20 0(2) no . . .
C18 C16 C20 C11 175(3) no 12_665 . .
C18 C16 C20 C14 -119(5) no 12_665 . .
C18 C16 C20 C15 43(4) no 12_665 . .
C18 C16 C20 C17 59(8) no 12_665 . .
C18 C16 C20 C18 50(2) no 12_665 . .
C18 C16 C20 C19 -68(4) no 12_665 . .
C18 C16 C20 C21 -8(6) no 12_665 . .
C18 C16 C20 C22 -39(5) no 12_665 . .
C20 C16 C18 C15 -49(5) no . 12_665 12_665
C20 C16 C18 C15 -35(3) no . 12_665 .
C20 C16 C18 C16 -65(4) no . 12_665 12_665
C20 C16 C18 C17 40(5) no . 12_665 12_665
C20 C16 C18 C18 -54(3) no . 12_665 .
C20 C16 C18 C20 16(5) no . 12_665 12_665
C11 C17 C18 C15 -55(3) no . . .
C11 C17 C18 C15 -145(2) no . . 12_665
C11 C17 C18 C16 -50(3) no . . .
C11 C17 C18 C16 -172.9(19) no . . 12_665
C11 C17 C18 C18 -108(3) no . . 12_665
C11 C17 C19 C14 41.5(14) no . . .
C11 C17 C19 C21 -127.7(16) no . . .
C11 C17 C19 C21 167(2) no . . 12_665
C11 C17 C19 C22 -133(3) no . . .
C11 C17 C19 C22 -176.2(15) no . . 12_665
C11 C17 C19 C25 -23(4) no . . .
C11 C17 C20 C11 0.0(5) no . . .
C11 C17 C20 C14 -67(25) no . . .
C11 C17 C20 C15 125(5) no . . .
C11 C17 C20 C16 119(7) no . . .
C11 C17 C20 C18 126(3) no . . .
C11 C17 C20 C19 -113(6) no . . .
C11 C17 C20 C21 -114(4) no . . .
C11 C17 C20 C22 -116(4) no . . .
C11 C17 C21 C14 57.4(17) no . . .
C11 C17 C21 C19 66(3) no . . .
C11 C17 C21 C19 160(3) no . . 12_665
C11 C17 C21 C21 108(2) no . . 12_665
C11 C17 C21 C22 70(4) no . . .
C11 C17 C21 C22 129(2) no . . 12_665
C11 C17 C21 C24 -41(4) no . . .
C11 C17 C22 C14 45.3(13) no . . .
C11 C17 C22 C19 49(4) no . . .
C11 C17 C22 C19 -170.5(16) no . . 12_665
C11 C17 C22 C20 55(3) no . . .
C11 C17 C22 C21 -121(3) no . . .
C11 C17 C22 C21 129(3) no . . 12_665
C11 C17 C22 C22 162(3) no . . 12_665
C14 C17 C18 C15 5(3) no . . .
C14 C17 C18 C15 -85(3) no . . 12_665
C14 C17 C18 C16 10(3) no . . .
C14 C17 C18 C16 -113(3) no . . 12_665
C14 C17 C18 C18 -48(3) no . . 12_665
C14 C17 C19 C14 0.0(16) no . . .
C14 C17 C19 C21 -169(3) no . . .
C14 C17 C19 C21 126(3) no . . 12_665
C14 C17 C19 C22 -175(5) no . . .
C14 C17 C19 C22 142(3) no . . 12_665
C14 C17 C19 C25 -64(4) no . . .
C14 C17 C21 C14 0.0(13) no . . .
C14 C17 C21 C19 8(3) no . . .
C14 C17 C21 C19 102(4) no . . 12_665
C14 C17 C21 C21 51(3) no . . 12_665
C14 C17 C21 C22 13(4) no . . .
C14 C17 C21 C22 71(3) no . . 12_665
C14 C17 C21 C24 -99(3) no . . .
C14 C17 C22 C14 0.0(13) no . . .
C14 C17 C22 C19 4(3) no . . .
C14 C17 C22 C19 144(3) no . . 12_665
C14 C17 C22 C20 10(2) no . . .
C14 C17 C22 C21 -167(3) no . . .
C14 C17 C22 C21 84(3) no . . 12_665
C14 C17 C22 C22 116(3) no . . 12_665
C15 C17 C18 C15 0(3) no . . .
C15 C17 C18 C15 -90(4) no . . 12_665
C15 C17 C18 C16 5(3) no . . .
C15 C17 C18 C16 -118(5) no . . 12_665
C15 C17 C18 C18 -53(3) no . . 12_665
C15 C17 C19 C14 -60(2) no . . .
C15 C17 C19 C21 130(3) no . . .
C15 C17 C19 C21 65(3) no . . 12_665
C15 C17 C19 C22 125(4) no . . .
C15 C17 C19 C22 82(2) no . . 12_665
C15 C17 C19 C25 -125(4) no . . .
C15 C17 C20 C11 -125(6) no . . .
C15 C17 C20 C14 168(29) no . . .
C15 C17 C20 C15 -0.0(16) no . . .
C15 C17 C20 C16 -6(3) no . . .
C15 C17 C20 C18 1(4) no . . .
C15 C17 C20 C19 122(6) no . . .
C15 C17 C20 C21 121(4) no . . .
C15 C17 C20 C22 119(4) no . . .
C15 C17 C21 C14 -77(3) no . . .
C15 C17 C21 C19 -69(3) no . . .
C15 C17 C21 C19 25(5) no . . 12_665
C15 C17 C21 C21 -26(4) no . . 12_665
C15 C17 C21 C22 -64(4) no . . .
C15 C17 C21 C22 -6(4) no . . 12_665
C15 C17 C21 C24 -176(3) no . . .
C15 C17 C22 C14 -64(2) no . . .
C15 C17 C22 C19 -60(4) no . . .
C15 C17 C22 C19 80(3) no . . 12_665
C15 C17 C22 C20 -55(3) no . . .
C15 C17 C22 C21 129(3) no . . .
C15 C17 C22 C21 19(4) no . . 12_665
C15 C17 C22 C22 52(4) no . . 12_665
C16 C17 C18 C15 -5(2) no . . .
C16 C17 C18 C15 -96(3) no . . 12_665
C16 C17 C18 C16 0.0(19) no . . .
C16 C17 C18 C16 -123(4) no . . 12_665
C16 C17 C18 C18 -58(3) no . . 12_665
C16 C17 C19 C14 -47.3(18) no . . .
C16 C17 C19 C21 144(2) no . . .
C16 C17 C19 C21 78(3) no . . 12_665
C16 C17 C19 C22 138(4) no . . .
C16 C17 C19 C22 95.0(19) no . . 12_665
C16 C17 C19 C25 -112(4) no . . .
C16 C17 C20 C11 -119(7) no . . .
C16 C17 C20 C14 174(31) no . . .
C16 C17 C20 C15 6(3) no . . .
C16 C17 C20 C16 0.0(19) no . . .
C16 C17 C20 C18 7(6) no . . .
C16 C17 C20 C19 128(8) no . . .
C16 C17 C20 C21 127(5) no . . .
C16 C17 C20 C22 125(6) no . . .
C16 C17 C21 C14 -59(3) no . . .
C16 C17 C21 C19 -51(3) no . . .
C16 C17 C21 C19 43(5) no . . 12_665
C16 C17 C21 C21 -8(4) no . . 12_665
C16 C17 C21 C22 -46(4) no . . .
C16 C17 C21 C22 12(4) no . . 12_665
C16 C17 C21 C24 -158(3) no . . .
C16 C17 C22 C14 -48.7(18) no . . .
C16 C17 C22 C19 -45(4) no . . .
C16 C17 C22 C19 96(3) no . . 12_665
C16 C17 C22 C20 -39(3) no . . .
C16 C17 C22 C21 145(3) no . . .
C16 C17 C22 C21 35(4) no . . 12_665
C16 C17 C22 C22 68(4) no . . 12_665
C18 C17 C19 C14 -87(3) no . . .
C18 C17 C19 C21 104(3) no . . .
C18 C17 C19 C21 38(3) no . . 12_665
C18 C17 C19 C22 98(4) no . . .
C18 C17 C19 C22 55(3) no . . 12_665
C18 C17 C19 C25 -152(4) no . . .
C19 C17 C18 C15 56(3) no . . .
C19 C17 C18 C15 -34(4) no . . 12_665
C19 C17 C18 C16 61(3) no . . .
C19 C17 C18 C16 -62(4) no . . 12_665
C19 C17 C18 C18 3(3) no . . 12_665
C18 C17 C20 C11 -126(3) no . . .
C18 C17 C20 C14 167(25) no . . .
C18 C17 C20 C15 -1(4) no . . .
C18 C17 C20 C16 -7(6) no . . .
C18 C17 C20 C18 0.0(11) no . . .
C18 C17 C20 C19 120(4) no . . .
C18 C17 C20 C21 120(4) no . . .
C18 C17 C20 C22 118(2) no . . .
C20 C17 C18 C15 2(6) no . . .
C20 C17 C18 C15 -88(7) no . . 12_665
C20 C17 C18 C16 7(6) no . . .
C20 C17 C18 C16 -116(7) no . . 12_665
C20 C17 C18 C18 -50(7) no . . 12_665
C18 C17 C21 C14 -114(3) no . . .
C18 C17 C21 C19 -105(3) no . . .
C18 C17 C21 C19 -12(5) no . . 12_665
C18 C17 C21 C21 -63(3) no . . 12_665
C18 C17 C21 C22 -101(3) no . . .
C18 C17 C21 C22 -42(4) no . . 12_665
C18 C17 C21 C24 148(3) no . . .
C21 C17 C18 C15 116(3) no . . .
C21 C17 C18 C15 25(4) no . . 12_665
C21 C17 C18 C16 121(3) no . . .
C21 C17 C18 C16 -2(4) no . . 12_665
C21 C17 C18 C18 63(3) no . . 12_665
C18 C17 C22 C14 -99(3) no . . .
C18 C17 C22 C19 -95(4) no . . .
C18 C17 C22 C19 45(4) no . . 12_665
C18 C17 C22 C20 -89(4) no . . .
C18 C17 C22 C21 95(3) no . . .
C18 C17 C22 C21 -15(4) no . . 12_665
C18 C17 C22 C22 18(4) no . . 12_665
C22 C17 C18 C15 83(3) no . . .
C22 C17 C18 C15 -8(4) no . . 12_665
C22 C17 C18 C16 88(3) no . . .
C22 C17 C18 C16 -35(4) no . . 12_665
C22 C17 C18 C18 30(4) no . . 12_665
C19 C17 C20 C11 113(6) no . . .
C19 C17 C20 C14 47(24) no . . .
C19 C17 C20 C15 -122(6) no . . .
C19 C17 C20 C16 -128(8) no . . .
C19 C17 C20 C18 -120(4) no . . .
C19 C17 C20 C19 0.0(14) no . . .
C19 C17 C20 C21 -1(6) no . . .
C19 C17 C20 C22 -3(4) no . . .
C20 C17 C19 C14 -12(7) no . . .
C20 C17 C19 C21 179(8) no . . .
C20 C17 C19 C21 114(7) no . . 12_665
C20 C17 C19 C22 173(8) no . . .
C20 C17 C19 C22 131(7) no . . 12_665
C20 C17 C19 C25 -76(8) no . . .
C19 C17 C21 C14 -8(3) no . . .
C19 C17 C21 C19 0.0(15) no . . .
C19 C17 C21 C19 94(4) no . . 12_665
C19 C17 C21 C21 42.6(18) no . . 12_665
C19 C17 C21 C22 5(2) no . . .
C19 C17 C21 C22 63(3) no . . 12_665
C19 C17 C21 C24 -107(3) no . . .
C21 C17 C19 C14 169(3) no . . .
C21 C17 C19 C21 0.0(18) no . . .
C21 C17 C19 C21 -65(3) no . . 12_665
C21 C17 C19 C22 -6(3) no . . .
C21 C17 C19 C22 -49(2) no . . 12_665
C21 C17 C19 C25 105(5) no . . .
C19 C17 C22 C14 -4(4) no . . .
C19 C17 C22 C19 0(3) no . . .
C19 C17 C22 C19 140(6) no . . 12_665
C19 C17 C22 C20 6(5) no . . .
C19 C17 C22 C21 -171(6) no . . .
C19 C17 C22 C21 80(5) no . . 12_665
C19 C17 C22 C22 112(6) no . . 12_665
C22 C17 C19 C14 175(5) no . . .
C22 C17 C19 C21 6(4) no . . .
C22 C17 C19 C21 -59(4) no . . 12_665
C22 C17 C19 C22 0(3) no . . .
C22 C17 C19 C22 -43(4) no . . 12_665
C22 C17 C19 C25 110(6) no . . .
C20 C17 C21 C14 -9(6) no . . .
C20 C17 C21 C19 -1(7) no . . .
C20 C17 C21 C19 93(7) no . . 12_665
C20 C17 C21 C21 42(7) no . . 12_665
C20 C17 C21 C22 4(7) no . . .
C20 C17 C21 C22 62(7) no . . 12_665
C20 C17 C21 C24 -108(7) no . . .
C21 C17 C20 C11 114(4) no . . .
C21 C17 C20 C14 47(28) no . . .
C21 C17 C20 C15 -121(4) no . . .
C21 C17 C20 C16 -127(5) no . . .
C21 C17 C20 C18 -120(4) no . . .
C21 C17 C20 C19 1(6) no . . .
C21 C17 C20 C21 0.0(15) no . . .
C21 C17 C20 C22 -2(4) no . . .
C20 C17 C22 C14 -10(6) no . . .
C20 C17 C22 C19 -6(7) no . . .
C20 C17 C22 C19 135(6) no . . 12_665
C20 C17 C22 C20 0(6) no . . .
C20 C17 C22 C21 -176(7) no . . .
C20 C17 C22 C21 74(7) no . . 12_665
C20 C17 C22 C22 107(7) no . . 12_665
C22 C17 C20 C11 116(4) no . . .
C22 C17 C20 C14 49(26) no . . .
C22 C17 C20 C15 -119(4) no . . .
C22 C17 C20 C16 -125(6) no . . .
C22 C17 C20 C18 -118(2) no . . .
C22 C17 C20 C19 3(4) no . . .
C22 C17 C20 C21 2(4) no . . .
C22 C17 C20 C22 0.0(13) no . . .
C21 C17 C22 C14 167(4) no . . .
C21 C17 C22 C19 171(6) no . . .
C21 C17 C22 C19 -49(4) no . . 12_665
C21 C17 C22 C20 176(5) no . . .
C21 C17 C22 C21 0(3) no . . .
C21 C17 C22 C21 -110(5) no . . 12_665
C21 C17 C22 C22 -77(4) no . . 12_665
C22 C17 C21 C14 -13(4) no . . .
C22 C17 C21 C19 -5(3) no . . .
C22 C17 C21 C19 89(5) no . . 12_665
C22 C17 C21 C21 38(3) no . . 12_665
C22 C17 C21 C22 0(3) no . . .
C22 C17 C21 C22 58(4) no . . 12_665
C22 C17 C21 C24 -112(5) no . . .
C15 C18 C18 C15 -161(4) no . 12_665 12_665
C15 C18 C18 C15 0(3) no . 12_665 .
C15 C18 C18 C16 -175(4) no . 12_665 12_665
C15 C18 C18 C16 14(3) no . 12_665 .
C15 C18 C18 C17 -107(4) no . 12_665 12_665
C15 C18 C18 C20 -122(4) no . 12_665 12_665
C15 C18 C20 C11 -89(6) no . . .
C15 C18 C20 C14 10(8) no . . .
C15 C18 C20 C15 0(3) no . . .
C15 C18 C20 C16 -5(4) no . . .
C15 C18 C20 C17 -177(8) no . . .
C15 C18 C20 C19 86(6) no . . .
C15 C18 C20 C21 137(5) no . . .
C15 C18 C20 C22 115(5) no . . .
C15 C18 C18 C15 0(3) no 12_665 12_665 12_665
C15 C18 C18 C15 161(4) no 12_665 12_665 .
C15 C18 C18 C16 -14(3) no 12_665 12_665 12_665
C15 C18 C18 C16 175(4) no 12_665 12_665 .
C15 C18 C18 C17 54(3) no 12_665 12_665 12_665
C15 C18 C18 C20 39(3) no 12_665 12_665 12_665
C15 C18 C20 C11 -170(4) no 12_665 . .
C15 C18 C20 C14 -72(9) no 12_665 . .
C15 C18 C20 C15 -81(4) no 12_665 . .
C15 C18 C20 C16 -87(3) no 12_665 . .
C15 C18 C20 C17 101(6) no 12_665 . .
C15 C18 C20 C19 4(6) no 12_665 . .
C15 C18 C20 C21 56(4) no 12_665 . .
C15 C18 C20 C22 33(5) no 12_665 . .
C16 C18 C18 C15 -175(3) no . 12_665 12_665
C16 C18 C18 C15 -14(2) no . 12_665 .
C16 C18 C18 C16 170(3) no . 12_665 12_665
C16 C18 C18 C16 0.0(19) no . 12_665 .
C16 C18 C18 C17 -121(3) no . 12_665 12_665
C16 C18 C18 C20 -136(3) no . 12_665 12_665
C16 C18 C20 C11 -83(5) no . . .
C16 C18 C20 C14 15(8) no . . .
C16 C18 C20 C15 5(3) no . . .
C16 C18 C20 C16 0(2) no . . .
C16 C18 C20 C17 -172(7) no . . .
C16 C18 C20 C19 91(5) no . . .
C16 C18 C20 C21 143(4) no . . .
C16 C18 C20 C22 120(4) no . . .
C16 C18 C18 C15 14(2) no 12_665 12_665 12_665
C16 C18 C18 C15 175(3) no 12_665 12_665 .
C16 C18 C18 C16 0.0(19) no 12_665 12_665 12_665
C16 C18 C18 C16 -170(3) no 12_665 12_665 .
C16 C18 C18 C17 69(3) no 12_665 12_665 12_665
C16 C18 C18 C20 54(3) no 12_665 12_665 12_665
C16 C18 C20 C11 169(4) no 12_665 . .
C16 C18 C20 C14 -93(9) no 12_665 . .
C16 C18 C20 C15 -103(5) no 12_665 . .
C16 C18 C20 C16 -108(4) no 12_665 . .
C16 C18 C20 C17 80(7) no 12_665 . .
C16 C18 C20 C19 -17(7) no 12_665 . .
C16 C18 C20 C21 34(5) no 12_665 . .
C16 C18 C20 C22 12(6) no 12_665 . .
C17 C18 C18 C15 -107(3) no . 12_665 12_665
C17 C18 C18 C15 54.3(19) no . 12_665 .
C17 C18 C18 C16 -121(3) no . 12_665 12_665
C17 C18 C18 C16 69(2) no . 12_665 .
C17 C18 C18 C17 -52(3) no . 12_665 12_665
C17 C18 C18 C20 -67(3) no . 12_665 12_665
C18 C18 C20 C11 -138(4) no 12_665 . .
C18 C18 C20 C14 -39(9) no 12_665 . .
C18 C18 C20 C15 -49(3) no 12_665 . .
C18 C18 C20 C16 -54.5(19) no 12_665 . .
C18 C18 C20 C17 134(6) no 12_665 . .
C18 C18 C20 C19 37(5) no 12_665 . .
C18 C18 C20 C21 88(3) no 12_665 . .
C18 C18 C20 C22 66(4) no 12_665 . .
C20 C18 C18 C15 -122(3) no . 12_665 12_665
C20 C18 C18 C15 39(2) no . 12_665 .
C20 C18 C18 C16 -136(3) no . 12_665 12_665
C20 C18 C18 C16 54(2) no . 12_665 .
C20 C18 C18 C17 -67(3) no . 12_665 12_665
C20 C18 C18 C20 -82(3) no . 12_665 12_665
C14 C19 C20 C11 50(5) no . . .
C14 C19 C20 C14 0(3) no . . .
C14 C19 C20 C15 -91(7) no . . .
C14 C19 C20 C16 -67(5) no . . .
C14 C19 C20 C17 161(11) no . . .
C14 C19 C20 C18 -125(8) no . . .
C14 C19 C20 C21 162(6) no . . .
C14 C19 C20 C22 166(7) no . . .
C14 C19 C21 C14 0.0(10) no . . .
C14 C19 C21 C17 -6.5(18) no . . .
C14 C19 C21 C19 -126(3) no . . 12_665
C14 C19 C21 C20 -6.7(13) no . . .
C14 C19 C21 C21 -122(3) no . . 12_665
C14 C19 C21 C22 -120(3) no . . 12_665
C14 C19 C21 C24 107(3) no . . .
C14 C19 C21 C14 42(5) no . 12_665 12_665
C14 C19 C21 C17 3(6) no . 12_665 12_665
C14 C19 C21 C19 83(4) no . 12_665 12_665
C14 C19 C21 C20 22(5) no . 12_665 12_665
C14 C19 C21 C21 80(4) no . 12_665 .
C14 C19 C21 C22 76(5) no . 12_665 12_665
C14 C19 C21 C22 74(4) no . 12_665 .
C14 C19 C21 C24 -155(3) no . 12_665 12_665
C14 C19 C22 C14 0.0(10) no . . .
C14 C19 C22 C17 -3(3) no . . .
C14 C19 C22 C19 -134(4) no . . 12_665
C14 C19 C22 C20 -5.1(18) no . . .
C14 C19 C22 C21 -124(2) no . . 12_665
C14 C19 C22 C22 -125(3) no . . 12_665
C14 C19 C22 C14 -13(6) no . 12_665 12_665
C14 C19 C22 C17 -52(4) no . 12_665 12_665
C14 C19 C22 C19 80(4) no . 12_665 12_665
C14 C19 C22 C20 -35(5) no . 12_665 12_665
C14 C19 C22 C21 -116(4) no . 12_665 12_665
C14 C19 C22 C21 69(3) no . 12_665 .
C14 C19 C22 C22 61(3) no . 12_665 .
C14 C19 C25 C26 172(4) no . . .
C17 C19 C21 C14 6.5(18) no . . .
C17 C19 C21 C17 0.0(9) no . . .
C17 C19 C21 C19 -119(3) no . . 12_665
C17 C19 C21 C20 -0.2(12) no . . .
C17 C19 C21 C21 -116(2) no . . 12_665
C17 C19 C21 C22 -114(2) no . . 12_665
C17 C19 C21 C24 113(3) no . . .
C17 C19 C21 C14 7(4) no . 12_665 12_665
C17 C19 C21 C17 -32(4) no . 12_665 12_665
C17 C19 C21 C19 49(3) no . 12_665 12_665
C17 C19 C21 C20 -12(4) no . 12_665 12_665
C17 C19 C21 C21 45.5(15) no . 12_665 .
C17 C19 C21 C22 42(4) no . 12_665 12_665
C17 C19 C21 C22 39.2(18) no . 12_665 .
C17 C19 C21 C24 170(3) no . 12_665 12_665
C17 C19 C22 C14 3(3) no . . .
C17 C19 C22 C17 0.0(10) no . . .
C17 C19 C22 C19 -131(5) no . . 12_665
C17 C19 C22 C20 -2.0(17) no . . .
C17 C19 C22 C21 -121(3) no . . 12_665
C17 C19 C22 C22 -122(4) no . . 12_665
C17 C19 C22 C14 -37(5) no . 12_665 12_665
C17 C19 C22 C17 -75(3) no . 12_665 12_665
C17 C19 C22 C19 57(4) no . 12_665 12_665
C17 C19 C22 C20 -58(3) no . 12_665 12_665
C17 C19 C22 C21 -139(3) no . 12_665 12_665
C17 C19 C22 C21 45.4(12) no . 12_665 .
C17 C19 C22 C22 37.7(18) no . 12_665 .
C17 C19 C25 C26 -150(4) no . . .
C20 C19 C21 C14 7(2) no . . .
C20 C19 C21 C17 0(2) no . . .
C20 C19 C21 C19 -119(3) no . . 12_665
C20 C19 C21 C20 0.0(19) no . . .
C20 C19 C21 C21 -116(3) no . . 12_665
C20 C19 C21 C22 -114(3) no . . 12_665
C20 C19 C21 C24 113(3) no . . .
C21 C19 C20 C11 -111(4) no . . .
C21 C19 C20 C14 -162(6) no . . .
C21 C19 C20 C15 108(4) no . . .
C21 C19 C20 C16 131(4) no . . .
C21 C19 C20 C17 -1(6) no . . .
C21 C19 C20 C18 73(4) no . . .
C21 C19 C20 C21 0.0(15) no . . .
C21 C19 C20 C22 5(2) no . . .
C20 C19 C21 C14 22(5) no . 12_665 12_665
C20 C19 C21 C17 -17(5) no . 12_665 12_665
C20 C19 C21 C19 63(4) no . 12_665 12_665
C20 C19 C21 C20 3(5) no . 12_665 12_665
C20 C19 C21 C21 60(3) no . 12_665 .
C20 C19 C21 C22 57(4) no . 12_665 12_665
C20 C19 C21 C22 54(3) no . 12_665 .
C20 C19 C21 C24 -175(3) no . 12_665 12_665
C21 C19 C20 C11 179(3) no 12_665 . .
C21 C19 C20 C14 129(5) no 12_665 . .
C21 C19 C20 C15 38(5) no 12_665 . .
C21 C19 C20 C16 62(4) no 12_665 . .
C21 C19 C20 C17 -70(7) no 12_665 . .
C21 C19 C20 C18 4(6) no 12_665 . .
C21 C19 C20 C21 -69(3) no 12_665 . .
C21 C19 C20 C22 -65(3) no 12_665 . .
C20 C19 C22 C14 5(3) no . . .
C20 C19 C22 C17 2(3) no . . .
C20 C19 C22 C19 -129(5) no . . 12_665
C20 C19 C22 C20 0(2) no . . .
C20 C19 C22 C21 -119(3) no . . 12_665
C20 C19 C22 C22 -120(3) no . . 12_665
C22 C19 C20 C11 -116(5) no . . .
C22 C19 C20 C14 -166(7) no . . .
C22 C19 C20 C15 103(5) no . . .
C22 C19 C20 C16 126(5) no . . .
C22 C19 C20 C17 -5(7) no . . .
C22 C19 C20 C18 69(5) no . . .
C22 C19 C20 C21 -5(3) no . . .
C22 C19 C20 C22 0(3) no . . .
C20 C19 C22 C14 -25(5) no . 12_665 12_665
C20 C19 C22 C17 -64(3) no . 12_665 12_665
C20 C19 C22 C19 68(4) no . 12_665 12_665
C20 C19 C22 C20 -46(4) no . 12_665 12_665
C20 C19 C22 C21 -128(4) no . 12_665 12_665
C20 C19 C22 C21 57(3) no . 12_665 .
C20 C19 C22 C22 49(3) no . 12_665 .
C22 C19 C20 C11 -160(3) no 12_665 . .
C22 C19 C20 C14 150(5) no 12_665 . .
C22 C19 C20 C15 59(4) no 12_665 . .
C22 C19 C20 C16 83(4) no 12_665 . .
C22 C19 C20 C17 -49(7) no 12_665 . .
C22 C19 C20 C18 25(5) no 12_665 . .
C22 C19 C20 C21 -48.4(18) no 12_665 . .
C22 C19 C20 C22 -44(3) no 12_665 . .
C20 C19 C25 C26 -172(4) no . . .
C25 C19 C20 C11 9(7) no . . .
C25 C19 C20 C14 -41(8) no . . .
C25 C19 C20 C15 -132(6) no . . .
C25 C19 C20 C16 -108(6) no . . .
C25 C19 C20 C17 120(8) no . . .
C25 C19 C20 C18 -166(5) no . . .
C25 C19 C20 C21 121(6) no . . .
C25 C19 C20 C22 125(7) no . . .
C21 C19 C21 C14 -38(3) no . 12_665 12_665
C21 C19 C21 C17 -77(4) no . 12_665 12_665
C21 C19 C21 C19 3(2) no . 12_665 12_665
C21 C19 C21 C20 -58(3) no . 12_665 12_665
C21 C19 C21 C21 0.0(12) no . 12_665 .
C21 C19 C21 C22 -4(3) no . 12_665 12_665
C21 C19 C21 C22 -6.3(17) no . 12_665 .
C21 C19 C21 C24 125(3) no . 12_665 12_665
C21 C19 C21 C14 122(3) no 12_665 . .
C21 C19 C21 C17 116(3) no 12_665 . .
C21 C19 C21 C19 -3(3) no 12_665 . 12_665
C21 C19 C21 C20 116(3) no 12_665 . .
C21 C19 C21 C21 0.0(13) no 12_665 . 12_665
C21 C19 C21 C22 2.0(15) no 12_665 . 12_665
C21 C19 C21 C24 -131(3) no 12_665 . .
C21 C19 C22 C14 -82(5) no . 12_665 12_665
C21 C19 C22 C17 -121(3) no . 12_665 12_665
C21 C19 C22 C19 11(4) no . 12_665 12_665
C21 C19 C22 C20 -103(4) no . 12_665 12_665
C21 C19 C22 C21 175(4) no . 12_665 12_665
C21 C19 C22 C21 0.0(14) no . 12_665 .
C21 C19 C22 C22 -8(2) no . 12_665 .
C22 C19 C21 C14 120(3) no 12_665 . .
C22 C19 C21 C17 114(2) no 12_665 . .
C22 C19 C21 C19 -5.2(15) no 12_665 . 12_665
C22 C19 C21 C20 113.7(19) no 12_665 . .
C22 C19 C21 C21 -2.0(14) no 12_665 . 12_665
C22 C19 C21 C22 0.0(11) no 12_665 . 12_665
C22 C19 C21 C24 -133(3) no 12_665 . .
C21 C19 C25 C26 -79(7) no . . .
C25 C19 C21 C14 -123(6) no . . .
C25 C19 C21 C17 -129(5) no . . .
C25 C19 C21 C19 111(5) no . . 12_665
C25 C19 C21 C20 -130(5) no . . .
C25 C19 C21 C21 115(5) no . . 12_665
C25 C19 C21 C22 117(5) no . . 12_665
C25 C19 C21 C24 -16(6) no . . .
C21 C19 C22 C14 124(3) no 12_665 . .
C21 C19 C22 C17 121(3) no 12_665 . .
C21 C19 C22 C19 -10(4) no 12_665 . 12_665
C21 C19 C22 C20 119(2) no 12_665 . .
C21 C19 C22 C21 0.0(13) no 12_665 . 12_665
C21 C19 C22 C22 -1(2) no 12_665 . 12_665
C22 C19 C21 C14 -32(4) no . 12_665 12_665
C22 C19 C21 C17 -71(5) no . 12_665 12_665
C22 C19 C21 C19 9(4) no . 12_665 12_665
C22 C19 C21 C20 -52(4) no . 12_665 12_665
C22 C19 C21 C21 6(3) no . 12_665 .
C22 C19 C21 C22 3(4) no . 12_665 12_665
C22 C19 C21 C22 0(2) no . 12_665 .
C22 C19 C21 C24 131(4) no . 12_665 12_665
C21 C19 C22 C14 102(6) no 12_665 12_665 12_665
C21 C19 C22 C17 64(4) no 12_665 12_665 12_665
C21 C19 C22 C19 -164(6) no 12_665 12_665 12_665
C21 C19 C22 C20 81(5) no 12_665 12_665 12_665
C21 C19 C22 C21 0(3) no 12_665 12_665 12_665
C21 C19 C22 C21 -175(4) no 12_665 12_665 .
C21 C19 C22 C22 177(5) no 12_665 12_665 .
C22 C19 C21 C14 -35(3) no 12_665 12_665 12_665
C22 C19 C21 C17 -73(4) no 12_665 12_665 12_665
C22 C19 C21 C19 7(3) no 12_665 12_665 12_665
C22 C19 C21 C20 -54(4) no 12_665 12_665 12_665
C22 C19 C21 C21 4(4) no 12_665 12_665 .
C22 C19 C21 C22 0(2) no 12_665 12_665 12_665
C22 C19 C21 C22 -3(4) no 12_665 12_665 .
C22 C19 C21 C24 128(5) no 12_665 12_665 12_665
C21 C19 C25 C26 19(7) no 12_665 . .
C25 C19 C21 C14 -166(4) no . 12_665 12_665
C25 C19 C21 C17 155(4) no . 12_665 12_665
C25 C19 C21 C19 -124(4) no . 12_665 12_665
C25 C19 C21 C20 175(4) no . 12_665 12_665
C25 C19 C21 C21 -127(5) no . 12_665 .
C25 C19 C21 C22 -131(5) no . 12_665 12_665
C25 C19 C21 C22 -134(5) no . 12_665 .
C25 C19 C21 C24 -3(6) no . 12_665 12_665
C22 C19 C22 C14 -74(6) no . 12_665 12_665
C22 C19 C22 C17 -113(4) no . 12_665 12_665
C22 C19 C22 C19 19(5) no . 12_665 12_665
C22 C19 C22 C20 -96(5) no . 12_665 12_665
C22 C19 C22 C21 -177(5) no . 12_665 12_665
C22 C19 C22 C21 8(3) no . 12_665 .
C22 C19 C22 C22 0(3) no . 12_665 .
C22 C19 C22 C14 125(3) no 12_665 . .
C22 C19 C22 C17 122(4) no 12_665 . .
C22 C19 C22 C19 -9(2) no 12_665 . 12_665
C22 C19 C22 C20 120(3) no 12_665 . .
C22 C19 C22 C21 1(2) no 12_665 . 12_665
C22 C19 C22 C22 0.0(11) no 12_665 . 12_665
C22 C19 C25 C26 -80(9) no . . .
C25 C19 C22 C14 -121(7) no . . .
C25 C19 C22 C17 -125(6) no . . .
C25 C19 C22 C19 104(7) no . . 12_665
C25 C19 C22 C20 -127(6) no . . .
C25 C19 C22 C21 114(7) no . . 12_665
C25 C19 C22 C22 113(6) no . . 12_665
C22 C19 C25 C26 -6(8) no 12_665 . .
C25 C19 C22 C14 165(5) no . 12_665 12_665
C25 C19 C22 C17 126(5) no . 12_665 12_665
C25 C19 C22 C19 -101(6) no . 12_665 12_665
C25 C19 C22 C20 144(5) no . 12_665 12_665
C25 C19 C22 C21 63(5) no . 12_665 12_665
C25 C19 C22 C21 -113(5) no . 12_665 .
C25 C19 C22 C22 -121(6) no . 12_665 .
C11 C20 C21 C19 92(4) no . . .
C11 C20 C21 C19 176(3) no . . 12_665
C11 C20 C21 C21 134(3) no . . 12_665
C11 C20 C21 C22 98(4) no . . .
C11 C20 C21 C22 152(3) no . . 12_665
C11 C20 C21 C24 -6(5) no . . .
C11 C20 C22 C14 64(4) no . . .
C11 C20 C22 C17 -99(7) no . . .
C11 C20 C22 C19 75(5) no . . .
C11 C20 C22 C19 -152(3) no . . 12_665
C11 C20 C22 C21 -95(4) no . . .
C11 C20 C22 C21 143(3) no . . 12_665
C11 C20 C22 C22 176(3) no . . 12_665
C14 C20 C21 C19 16(6) no . . .
C14 C20 C21 C19 101(7) no . . 12_665
C14 C20 C21 C21 58(6) no . . 12_665
C14 C20 C21 C22 22(6) no . . .
C14 C20 C21 C22 76(7) no . . 12_665
C14 C20 C21 C24 -82(7) no . . .
C14 C20 C22 C14 0(3) no . . .
C14 C20 C22 C17 -163(10) no . . .
C14 C20 C22 C19 11(6) no . . .
C14 C20 C22 C19 144(5) no . . 12_665
C14 C20 C22 C21 -159(6) no . . .
C14 C20 C22 C21 79(6) no . . 12_665
C14 C20 C22 C22 112(6) no . . 12_665
C15 C20 C21 C19 -104(5) no . . .
C15 C20 C21 C19 -20(6) no . . 12_665
C15 C20 C21 C21 -62(5) no . . 12_665
C15 C20 C21 C22 -99(5) no . . .
C15 C20 C21 C22 -44(5) no . . 12_665
C15 C20 C21 C24 158(4) no . . .
C15 C20 C22 C14 -105(7) no . . .
C15 C20 C22 C17 92(7) no . . .
C15 C20 C22 C19 -93(5) no . . .
C15 C20 C22 C19 39(7) no . . 12_665
C15 C20 C22 C21 96(5) no . . .
C15 C20 C22 C21 -26(6) no . . 12_665
C15 C20 C22 C22 7(7) no . . 12_665
C16 C20 C21 C19 -84(5) no . . .
C16 C20 C21 C19 -0(7) no . . 12_665
C16 C20 C21 C21 -42(6) no . . 12_665
C16 C20 C21 C22 -79(6) no . . .
C16 C20 C21 C22 -25(6) no . . 12_665
C16 C20 C21 C24 177(4) no . . .
C16 C20 C22 C14 -79(6) no . . .
C16 C20 C22 C17 117(8) no . . .
C16 C20 C22 C19 -68(5) no . . .
C16 C20 C22 C19 65(6) no . . 12_665
C16 C20 C22 C21 121(5) no . . .
C16 C20 C22 C21 -0(6) no . . 12_665
C16 C20 C22 C22 33(7) no . . 12_665
C17 C20 C21 C19 179(8) no . . .
C17 C20 C21 C19 -97(7) no . . 12_665
C17 C20 C21 C21 -139(7) no . . 12_665
C17 C20 C21 C22 -175(8) no . . .
C17 C20 C21 C22 -121(7) no . . 12_665
C17 C20 C21 C24 81(7) no . . .
C17 C20 C22 C14 163(10) no . . .
C17 C20 C22 C17 0(3) no . . .
C17 C20 C22 C19 175(6) no . . .
C17 C20 C22 C19 -53(7) no . . 12_665
C17 C20 C22 C21 4(7) no . . .
C17 C20 C22 C21 -118(6) no . . 12_665
C17 C20 C22 C22 -84(7) no . . 12_665
C18 C20 C21 C19 -127(3) no . . .
C18 C20 C21 C19 -43(4) no . . 12_665
C18 C20 C21 C21 -85(3) no . . 12_665
C18 C20 C21 C22 -122(4) no . . .
C18 C20 C21 C22 -67(3) no . . 12_665
C18 C20 C21 C24 135(3) no . . .
C18 C20 C22 C14 -136(7) no . . .
C18 C20 C22 C17 60(5) no . . .
C18 C20 C22 C19 -125(4) no . . .
C18 C20 C22 C19 8(5) no . . 12_665
C18 C20 C22 C21 64(5) no . . .
C18 C20 C22 C21 -58(5) no . . 12_665
C18 C20 C22 C22 -24(5) no . . 12_665
C19 C20 C21 C19 0.0(16) no . . .
C19 C20 C21 C19 84(4) no . . 12_665
C19 C20 C21 C21 42(2) no . . 12_665
C19 C20 C21 C22 5(3) no . . .
C19 C20 C21 C22 60(3) no . . 12_665
C19 C20 C21 C24 -98(3) no . . .
C19 C20 C22 C14 -11(6) no . . .
C19 C20 C22 C17 -175(7) no . . .
C19 C20 C22 C19 0(3) no . . .
C19 C20 C22 C19 133(6) no . . 12_665
C19 C20 C22 C21 -171(6) no . . .
C19 C20 C22 C21 67(4) no . . 12_665
C19 C20 C22 C22 101(5) no . . 12_665
C21 C20 C22 C14 159(6) no . . .
C21 C20 C22 C17 -4(7) no . . .
C21 C20 C22 C19 171(6) no . . .
C21 C20 C22 C19 -56(4) no . . 12_665
C21 C20 C22 C21 0(3) no . . .
C21 C20 C22 C21 -122(5) no . . 12_665
C21 C20 C22 C22 -88(5) no . . 12_665
C22 C20 C21 C19 -5(4) no . . .
C22 C20 C21 C19 79(5) no . . 12_665
C22 C20 C21 C21 37(4) no . . 12_665
C22 C20 C21 C22 0(3) no . . .
C22 C20 C21 C22 54(4) no . . 12_665
C22 C20 C21 C24 -104(5) no . . .
C14 C21 C21 C14 110.6(13) no . 12_665 12_665
C14 C21 C21 C17 85.0(19) no . 12_665 12_665
C14 C21 C21 C19 147.3(19) no . 12_665 12_665
C14 C21 C21 C19 -36.7(11) no . 12_665 .
C14 C21 C21 C20 96.0(15) no . 12_665 12_665
C14 C21 C21 C22 138(3) no . 12_665 12_665
C14 C21 C21 C22 -28(2) no . 12_665 .
C14 C21 C21 C24 -134(3) no . 12_665 12_665
C14 C21 C22 C14 0.0(11) no . . .
C14 C21 C22 C17 11(3) no . . .
C14 C21 C22 C19 130(3) no . . 12_665
C14 C21 C22 C20 10(2) no . . .
C14 C21 C22 C21 135(5) no . . 12_665
C14 C21 C22 C22 129(4) no . . 12_665
C14 C21 C22 C14 99(2) no . 12_665 12_665
C14 C21 C22 C17 51(4) no . 12_665 12_665
C14 C21 C22 C19 153(3) no . 12_665 12_665
C14 C21 C22 C19 -36.7(11) no . 12_665 .
C14 C21 C22 C20 74(3) no . 12_665 12_665
C14 C21 C22 C21 -41(3) no . 12_665 12_665
C14 C21 C22 C22 -29.6(16) no . 12_665 .
C14 C21 C24 C23 151(5) no . . .
C14 C21 C24 C23 175(5) no . . 2_655
C14 C21 C24 C24 -106(7) no . . 2_655
C17 C21 C21 C14 85(2) no . 12_665 12_665
C17 C21 C21 C17 59(3) no . 12_665 12_665
C17 C21 C21 C19 122(3) no . 12_665 12_665
C17 C21 C21 C19 -62.4(19) no . 12_665 .
C17 C21 C21 C20 70(2) no . 12_665 12_665
C17 C21 C21 C22 112(4) no . 12_665 12_665
C17 C21 C21 C22 -53(3) no . 12_665 .
C17 C21 C21 C24 -160(3) no . 12_665 12_665
C17 C21 C22 C14 -11(3) no . . .
C17 C21 C22 C17 0.0(10) no . . .
C17 C21 C22 C19 119(3) no . . 12_665
C17 C21 C22 C20 -1.4(16) no . . .
C17 C21 C22 C21 123(3) no . . 12_665
C17 C21 C22 C22 117.9(18) no . . 12_665
C17 C21 C22 C14 68(3) no . 12_665 12_665
C17 C21 C22 C17 20(5) no . 12_665 12_665
C17 C21 C22 C19 122(3) no . 12_665 12_665
C17 C21 C22 C19 -68(3) no . 12_665 .
C17 C21 C22 C20 43(4) no . 12_665 12_665
C17 C21 C22 C21 -72(4) no . 12_665 12_665
C17 C21 C22 C22 -61(3) no . 12_665 .
C17 C21 C24 C23 -172(5) no . . .
C17 C21 C24 C23 -148(6) no . . 2_655
C17 C21 C24 C24 -69(8) no . . 2_655
C19 C21 C21 C14 147(3) no . 12_665 12_665
C19 C21 C21 C17 122(3) no . 12_665 12_665
C19 C21 C21 C19 -176(3) no . 12_665 12_665
C19 C21 C21 C19 0.0(17) no . 12_665 .
C19 C21 C21 C20 133(3) no . 12_665 12_665
C19 C21 C21 C22 175(4) no . 12_665 12_665
C19 C21 C21 C22 9(3) no . 12_665 .
C19 C21 C21 C24 -98(4) no . 12_665 12_665
C19 C21 C22 C14 136(3) no . 12_665 12_665
C19 C21 C22 C17 88(3) no . 12_665 12_665
C19 C21 C22 C19 -170(3) no . 12_665 12_665
C19 C21 C22 C19 0.0(14) no . 12_665 .
C19 C21 C22 C20 111(3) no . 12_665 12_665
C19 C21 C22 C21 -4(3) no . 12_665 12_665
C19 C21 C22 C22 7.1(19) no . 12_665 .
C19 C21 C24 C23 103(6) no . . .
C19 C21 C24 C23 127(6) no . . 2_655
C19 C21 C24 C24 -153(7) no . . 2_655
C19 C21 C21 C14 -36.7(19) no 12_665 12_665 12_665
C19 C21 C21 C17 -62(3) no 12_665 12_665 12_665
C19 C21 C21 C19 0.0(17) no 12_665 12_665 12_665
C19 C21 C21 C19 176(3) no 12_665 12_665 .
C19 C21 C21 C20 -51(2) no 12_665 12_665 12_665
C19 C21 C21 C22 -9(3) no 12_665 12_665 12_665
C19 C21 C21 C22 -175(4) no 12_665 12_665 .
C19 C21 C21 C24 78(4) no 12_665 12_665 12_665
C19 C21 C22 C14 -130(4) no 12_665 . .
C19 C21 C22 C17 -119(3) no 12_665 . .
C19 C21 C22 C19 0.0(14) no 12_665 . 12_665
C19 C21 C22 C20 -121(3) no 12_665 . .
C19 C21 C22 C21 4(4) no 12_665 . 12_665
C19 C21 C22 C22 -1(3) no 12_665 . 12_665
C19 C21 C22 C14 -54(4) no 12_665 12_665 12_665
C19 C21 C22 C17 -102(5) no 12_665 12_665 12_665
C19 C21 C22 C19 0(3) no 12_665 12_665 12_665
C19 C21 C22 C19 170(4) no 12_665 12_665 .
C19 C21 C22 C20 -79(4) no 12_665 12_665 12_665
C19 C21 C22 C21 166(5) no 12_665 12_665 12_665
C19 C21 C22 C22 177(4) no 12_665 12_665 .
C19 C21 C24 C23 -13(8) no 12_665 . .
C19 C21 C24 C23 11(9) no 12_665 . 2_655
C19 C21 C24 C24 91(8) no 12_665 . 2_655
C20 C21 C21 C14 96(2) no . 12_665 12_665
C20 C21 C21 C17 70(3) no . 12_665 12_665
C20 C21 C21 C19 133(3) no . 12_665 12_665
C20 C21 C21 C19 -51(2) no . 12_665 .
C20 C21 C21 C20 81(3) no . 12_665 12_665
C20 C21 C21 C22 124(4) no . 12_665 12_665
C20 C21 C21 C22 -42(3) no . 12_665 .
C20 C21 C21 C24 -149(4) no . 12_665 12_665
C20 C21 C22 C14 -10(3) no . . .
C20 C21 C22 C17 1(3) no . . .
C20 C21 C22 C19 121(3) no . . 12_665
C20 C21 C22 C20 0(2) no . . .
C20 C21 C22 C21 125(4) no . . 12_665
C20 C21 C22 C22 119(3) no . . 12_665
C20 C21 C22 C14 83(3) no . 12_665 12_665
C20 C21 C22 C17 35(4) no . 12_665 12_665
C20 C21 C22 C19 137(3) no . 12_665 12_665
C20 C21 C22 C19 -53(2) no . 12_665 .
C20 C21 C22 C20 58(4) no . 12_665 12_665
C20 C21 C22 C21 -57(4) no . 12_665 12_665
C20 C21 C22 C22 -46(3) no . 12_665 .
C20 C21 C24 C23 170(5) no . . .
C20 C21 C24 C23 -167(5) no . . 2_655
C20 C21 C24 C24 -87(8) no . . 2_655
C21 C21 C22 C14 -135(5) no 12_665 . .
C21 C21 C22 C17 -123(3) no 12_665 . .
C21 C21 C22 C19 -4(4) no 12_665 . 12_665
C21 C21 C22 C20 -125(4) no 12_665 . .
C21 C21 C22 C21 0.0(13) no 12_665 . 12_665
C21 C21 C22 C22 -6(2) no 12_665 . 12_665
C22 C21 C21 C14 138(4) no . 12_665 12_665
C22 C21 C21 C17 112(5) no . 12_665 12_665
C22 C21 C21 C19 175(5) no . 12_665 12_665
C22 C21 C21 C19 -9(4) no . 12_665 .
C22 C21 C21 C20 124(4) no . 12_665 12_665
C22 C21 C21 C22 166(6) no . 12_665 12_665
C22 C21 C21 C22 0(3) no . 12_665 .
C22 C21 C21 C24 -107(5) no . 12_665 12_665
C21 C21 C22 C14 140(5) no 12_665 12_665 12_665
C21 C21 C22 C17 92(5) no 12_665 12_665 12_665
C21 C21 C22 C19 -166(5) no 12_665 12_665 12_665
C21 C21 C22 C19 4(4) no 12_665 12_665 .
C21 C21 C22 C20 115(5) no 12_665 12_665 12_665
C21 C21 C22 C21 0(3) no 12_665 12_665 12_665
C21 C21 C22 C22 11(5) no 12_665 12_665 .
C22 C21 C21 C14 -28(4) no 12_665 12_665 12_665
C22 C21 C21 C17 -53(4) no 12_665 12_665 12_665
C22 C21 C21 C19 9(4) no 12_665 12_665 12_665
C22 C21 C21 C19 -175(5) no 12_665 12_665 .
C22 C21 C21 C20 -42(4) no 12_665 12_665 12_665
C22 C21 C21 C22 0(3) no 12_665 12_665 12_665
C22 C21 C21 C22 -166(6) no 12_665 12_665 .
C22 C21 C21 C24 88(5) no 12_665 12_665 12_665
C21 C21 C24 C23 52(8) no 12_665 . .
C21 C21 C24 C23 76(9) no 12_665 . 2_655
C21 C21 C24 C24 155(6) no 12_665 . 2_655
C24 C21 C21 C14 -134(5) no . 12_665 12_665
C24 C21 C21 C17 -160(5) no . 12_665 12_665
C24 C21 C21 C19 -98(5) no . 12_665 12_665
C24 C21 C21 C19 78(5) no . 12_665 .
C24 C21 C21 C20 -149(5) no . 12_665 12_665
C24 C21 C21 C22 -107(6) no . 12_665 12_665
C24 C21 C21 C22 88(6) no . 12_665 .
C24 C21 C21 C24 -19(7) no . 12_665 12_665
C22 C21 C22 C14 129(4) no . 12_665 12_665
C22 C21 C22 C17 81(4) no . 12_665 12_665
C22 C21 C22 C19 -177(4) no . 12_665 12_665
C22 C21 C22 C19 -7(3) no . 12_665 .
C22 C21 C22 C20 104(4) no . 12_665 12_665
C22 C21 C22 C21 -11(4) no . 12_665 12_665
C22 C21 C22 C22 0(3) no . 12_665 .
C22 C21 C22 C14 -129(4) no 12_665 . .
C22 C21 C22 C17 -117.9(19) no 12_665 . .
C22 C21 C22 C19 1(2) no 12_665 . 12_665
C22 C21 C22 C20 -119(3) no 12_665 . .
C22 C21 C22 C21 6(2) no 12_665 . 12_665
C22 C21 C22 C22 0.0(11) no 12_665 . 12_665
C22 C21 C24 C23 107(7) no . . .
C22 C21 C24 C23 130(7) no . . 2_655
C22 C21 C24 C24 -150(7) no . . 2_655
C24 C21 C22 C14 99(5) no . . .
C24 C21 C22 C17 110(5) no . . .
C24 C21 C22 C19 -130(5) no . . 12_665
C24 C21 C22 C20 109(5) no . . .
C24 C21 C22 C21 -126(5) no . . 12_665
C24 C21 C22 C22 -132(5) no . . 12_665
C22 C21 C24 C23 22(10) no 12_665 . .
C22 C21 C24 C23 46(10) no 12_665 . 2_655
C22 C21 C24 C24 126(7) no 12_665 . 2_655
C24 C21 C22 C14 -125(6) no . 12_665 12_665
C24 C21 C22 C17 -173(5) no . 12_665 12_665
C24 C21 C22 C19 -71(6) no . 12_665 12_665
C24 C21 C22 C19 99(6) no . 12_665 .
C24 C21 C22 C20 -150(5) no . 12_665 12_665
C24 C21 C22 C21 95(6) no . 12_665 12_665
C24 C21 C22 C22 106(6) no . 12_665 .
C14 C22 C22 C14 61(5) no . 12_665 12_665
C14 C22 C22 C17 10(5) no . 12_665 12_665
C14 C22 C22 C19 128(4) no . 12_665 12_665
C14 C22 C22 C19 -67(4) no . 12_665 .
C14 C22 C22 C20 34(5) no . 12_665 12_665
C14 C22 C22 C21 -65(4) no . 12_665 12_665
C14 C22 C22 C21 126(5) no . 12_665 .
C17 C22 C22 C14 10(5) no . 12_665 12_665
C17 C22 C22 C17 -41(5) no . 12_665 12_665
C17 C22 C22 C19 77(4) no . 12_665 12_665
C17 C22 C22 C19 -118(4) no . 12_665 .
C17 C22 C22 C20 -18(5) no . 12_665 12_665
C17 C22 C22 C21 -116(4) no . 12_665 12_665
C17 C22 C22 C21 75(3) no . 12_665 .
C19 C22 C22 C14 128(4) no . 12_665 12_665
C19 C22 C22 C17 77(4) no . 12_665 12_665
C19 C22 C22 C19 -164(4) no . 12_665 12_665
C19 C22 C22 C19 0(3) no . 12_665 .
C19 C22 C22 C20 101(4) no . 12_665 12_665
C19 C22 C22 C21 3(4) no . 12_665 12_665
C19 C22 C22 C21 -167(5) no . 12_665 .
C19 C22 C22 C14 -67(4) no 12_665 12_665 12_665
C19 C22 C22 C17 -118(5) no 12_665 12_665 12_665
C19 C22 C22 C19 0(3) no 12_665 12_665 12_665
C19 C22 C22 C19 164(4) no 12_665 12_665 .
C19 C22 C22 C20 -95(5) no 12_665 12_665 12_665
C19 C22 C22 C21 167(5) no 12_665 12_665 12_665
C19 C22 C22 C21 -3(4) no 12_665 12_665 .
C20 C22 C22 C14 34(6) no . 12_665 12_665
C20 C22 C22 C17 -18(6) no . 12_665 12_665
C20 C22 C22 C19 101(4) no . 12_665 12_665
C20 C22 C22 C19 -95(5) no . 12_665 .
C20 C22 C22 C20 6(6) no . 12_665 12_665
C20 C22 C22 C21 -92(4) no . 12_665 12_665
C20 C22 C22 C21 98(5) no . 12_665 .
C21 C22 C22 C14 -65(5) no . 12_665 12_665
C21 C22 C22 C17 -116(4) no . 12_665 12_665
C21 C22 C22 C19 3(4) no . 12_665 12_665
C21 C22 C22 C19 167(5) no . 12_665 .
C21 C22 C22 C20 -92(4) no . 12_665 12_665
C21 C22 C22 C21 170(4) no . 12_665 12_665
C21 C22 C22 C21 0(3) no . 12_665 .
C21 C22 C22 C14 126(5) no 12_665 12_665 12_665
C21 C22 C22 C17 75(4) no 12_665 12_665 12_665
C21 C22 C22 C19 -167(5) no 12_665 12_665 12_665
C21 C22 C22 C19 -3(4) no 12_665 12_665 .
C21 C22 C22 C20 98(5) no 12_665 12_665 12_665
C21 C22 C22 C21 0(3) no 12_665 12_665 12_665
C21 C22 C22 C21 -170(4) no 12_665 12_665 .
C23 C23 C23 C23 180(2582901) no 2_655 5_666 6_566
C23 C23 C23 C23 0(9) no 2_655 5_666 2_655
C23 C23 C23 C24 -140(16) no 2_655 5_666 5_666
C23 C23 C23 C24 -161(12) no 2_655 5_666 6_566
C23 C23 C23 C26 119(12) no 2_655 5_666 15_656
C23 C23 C23 C26 67(11) no 2_655 5_666 16_456
C23 C23 C23 C26 -61(11) no 2_655 5_666 11_465
C23 C23 C23 C26 -113(12) no 2_655 5_666 12_665
C23 C23 C23 C23 0(10) no 5_666 2_655 6_566
C23 C23 C23 C23 0(6) no 5_666 2_655 5_666
C23 C23 C23 C24 -158(11) no 5_666 2_655 2_655
C23 C23 C23 C24 -158(8) no 5_666 2_655 .
C23 C23 C23 C26 76(9) no 5_666 2_655 12_665
C23 C23 C23 C26 76(9) no 5_666 2_655 11_465
C23 C23 C23 C26 -66(7) no 5_666 2_655 16_456
C23 C23 C23 C26 -66(10) no 5_666 2_655 15_656
C23 C23 C23 C23 0(12) no 2_655 6_566 5_666
C23 C23 C23 C23 0(7) no 2_655 6_566 2_655
C23 C23 C23 C24 -114(21) no 2_655 6_566 6_566
C23 C23 C23 C24 -31(19) no 2_655 6_566 5_666
C23 C23 C23 C26 48(10) no 2_655 6_566 16_456
C23 C23 C23 C26 109(11) no 2_655 6_566 15_656
C23 C23 C23 C26 -109(11) no 2_655 6_566 12_665
C23 C23 C23 C26 -48(10) no 2_655 6_566 11_465
C23 C23 C23 C23 0(6) no 6_566 2_655 6_566
C23 C23 C23 C23 0(10) no 6_566 2_655 5_666
C23 C23 C23 C24 -158(8) no 6_566 2_655 2_655
C23 C23 C23 C24 -158(11) no 6_566 2_655 .
C23 C23 C23 C26 76(9) no 6_566 2_655 12_665
C23 C23 C23 C26 76(9) no 6_566 2_655 11_465
C23 C23 C23 C26 -66(10) no 6_566 2_655 16_456
C23 C23 C23 C26 -66(7) no 6_566 2_655 15_656
C23 C23 C24 C21 129(11) no 2_655 . .
C23 C23 C24 C23 0(7) no 2_655 . 2_655
C23 C23 C24 C24 0(10) no 2_655 . 2_655
C24 C23 C23 C23 158(10) no . 2_655 6_566
C24 C23 C23 C23 158(7) no . 2_655 5_666
C24 C23 C23 C24 0(8) no . 2_655 2_655
C24 C23 C23 C24 0(3) no . 2_655 .
C24 C23 C23 C26 -126(8) no . 2_655 12_665
C24 C23 C23 C26 -126(6) no . 2_655 11_465
C24 C23 C23 C26 93(7) no . 2_655 16_456
C24 C23 C23 C26 93(8) no . 2_655 15_656
C23 C23 C24 C21 65(12) no 2_655 2_655 2_655
C23 C23 C24 C23 0(8) no 2_655 2_655 2_655
C23 C23 C24 C24 -180(2859749) no 2_655 2_655 .
C24 C23 C23 C23 158(7) no 2_655 2_655 6_566
C24 C23 C23 C23 158(10) no 2_655 2_655 5_666
C24 C23 C23 C24 0(3) no 2_655 2_655 2_655
C24 C23 C23 C24 0(8) no 2_655 2_655 .
C24 C23 C23 C26 -126(6) no 2_655 2_655 12_665
C24 C23 C23 C26 -126(8) no 2_655 2_655 11_465
C24 C23 C23 C26 93(8) no 2_655 2_655 16_456
C24 C23 C23 C26 93(7) no 2_655 2_655 15_656
C23 C23 C26 C23 0(7) no 2_655 11_465 2_655
C23 C23 C26 C23 67(9) no 2_655 11_465 5_666
C23 C23 C26 C23 99(10) no 2_655 11_465 6_566
C23 C23 C26 C25 -85(10) no 2_655 11_465 11_465
C23 C23 C26 C26 180(3255484) no 2_655 11_465 12_665
C26 C23 C23 C23 -76(8) no 11_465 2_655 6_566
C26 C23 C23 C23 -76(7) no 11_465 2_655 5_666
C26 C23 C23 C24 126(8) no 11_465 2_655 2_655
C26 C23 C23 C24 126(7) no 11_465 2_655 .
C26 C23 C23 C26 0(9) no 11_465 2_655 12_665
C26 C23 C23 C26 0(4) no 11_465 2_655 11_465
C26 C23 C23 C26 -141(9) no 11_465 2_655 16_456
C26 C23 C23 C26 -141(7) no 11_465 2_655 15_656
C23 C23 C26 C23 0(5) no 2_655 12_665 2_655
C23 C23 C26 C23 85(9) no 2_655 12_665 6_566
C23 C23 C26 C23 50(7) no 2_655 12_665 5_666
C23 C23 C26 C25 -108(9) no 2_655 12_665 12_665
C23 C23 C26 C26 0(8) no 2_655 12_665 11_465
C26 C23 C23 C23 -76(7) no 12_665 2_655 6_566
C26 C23 C23 C23 -76(8) no 12_665 2_655 5_666
C26 C23 C23 C24 126(7) no 12_665 2_655 2_655
C26 C23 C23 C24 126(8) no 12_665 2_655 .
C26 C23 C23 C26 0(4) no 12_665 2_655 12_665
C26 C23 C23 C26 0(9) no 12_665 2_655 11_465
C26 C23 C23 C26 -141(7) no 12_665 2_655 16_456
C26 C23 C23 C26 -141(9) no 12_665 2_655 15_656
C23 C23 C26 C23 -47(8) no 2_655 15_656 5_666
C23 C23 C26 C23 -82(10) no 2_655 15_656 6_566
C23 C23 C26 C23 0(6) no 2_655 15_656 2_655
C23 C23 C26 C25 -110(16) no 2_655 15_656 15_656
C23 C23 C26 C26 0(9) no 2_655 15_656 16_456
C26 C23 C23 C23 66(6) no 15_656 2_655 6_566
C26 C23 C23 C23 66(9) no 15_656 2_655 5_666
C26 C23 C23 C24 -93(7) no 15_656 2_655 2_655
C26 C23 C23 C24 -93(9) no 15_656 2_655 .
C26 C23 C23 C26 141(9) no 15_656 2_655 12_665
C26 C23 C23 C26 141(6) no 15_656 2_655 11_465
C26 C23 C23 C26 0(10) no 15_656 2_655 16_456
C26 C23 C23 C26 0(4) no 15_656 2_655 15_656
C23 C23 C26 C23 -106(12) no 2_655 16_456 6_566
C23 C23 C26 C23 -70(10) no 2_655 16_456 5_666
C23 C23 C26 C23 0(8) no 2_655 16_456 2_655
C23 C23 C26 C25 -114(15) no 2_655 16_456 16_456
C23 C23 C26 C26 180(2869701) no 2_655 16_456 15_656
C26 C23 C23 C23 66(9) no 16_456 2_655 6_566
C26 C23 C23 C23 66(6) no 16_456 2_655 5_666
C26 C23 C23 C24 -93(9) no 16_456 2_655 2_655
C26 C23 C23 C24 -93(7) no 16_456 2_655 .
C26 C23 C23 C26 141(6) no 16_456 2_655 12_665
C26 C23 C23 C26 141(9) no 16_456 2_655 11_465
C26 C23 C23 C26 0(4) no 16_456 2_655 16_456
C26 C23 C23 C26 0(10) no 16_456 2_655 15_656
C23 C23 C23 C23 0(7) no 5_666 6_566 5_666
C23 C23 C23 C23 0(12) no 5_666 6_566 2_655
C23 C23 C23 C24 -114(25) no 5_666 6_566 6_566
C23 C23 C23 C24 -31(12) no 5_666 6_566 5_666
C23 C23 C23 C26 48(10) no 5_666 6_566 16_456
C23 C23 C23 C26 109(11) no 5_666 6_566 15_656
C23 C23 C23 C26 -109(11) no 5_666 6_566 12_665
C23 C23 C23 C26 -48(10) no 5_666 6_566 11_465
C23 C23 C23 C23 0(9) no 6_566 5_666 6_566
C23 C23 C23 C23 180(4372577) no 6_566 5_666 2_655
C23 C23 C23 C24 40(14) no 6_566 5_666 5_666
C23 C23 C23 C24 19(10) no 6_566 5_666 6_566
C23 C23 C23 C26 -61(11) no 6_566 5_666 15_656
C23 C23 C23 C26 -113(12) no 6_566 5_666 16_456
C23 C23 C23 C26 119(12) no 6_566 5_666 11_465
C23 C23 C23 C26 67(11) no 6_566 5_666 12_665
C23 C23 C24 C21 160(12) no 5_666 . .
C23 C23 C24 C23 31(10) no 5_666 . 2_655
C23 C23 C24 C24 31(15) no 5_666 . 2_655
C24 C23 C23 C23 140(15) no . 5_666 6_566
C24 C23 C23 C23 -40(12) no . 5_666 2_655
C24 C23 C23 C24 -180(4843539) no . 5_666 5_666
C24 C23 C23 C24 159(11) no . 5_666 6_566
C24 C23 C23 C26 79(14) no . 5_666 15_656
C24 C23 C23 C26 26(15) no . 5_666 16_456
C24 C23 C23 C26 -101(13) no . 5_666 11_465
C24 C23 C23 C26 -154(15) no . 5_666 12_665
C23 C23 C24 C21 83(10) no 5_666 2_655 2_655
C23 C23 C24 C23 18(6) no 5_666 2_655 2_655
C23 C23 C24 C24 -162(8) no 5_666 2_655 .
C24 C23 C23 C23 161(9) no 2_655 5_666 6_566
C24 C23 C23 C23 -19(6) no 2_655 5_666 2_655
C24 C23 C23 C24 -159(10) no 2_655 5_666 5_666
C24 C23 C23 C24 -180(3795025) no 2_655 5_666 6_566
C24 C23 C23 C26 100(7) no 2_655 5_666 15_656
C24 C23 C23 C26 47(7) no 2_655 5_666 16_456
C24 C23 C23 C26 -80(6) no 2_655 5_666 11_465
C24 C23 C23 C26 -133(7) no 2_655 5_666 12_665
C23 C23 C26 C23 -67(7) no 5_666 11_465 2_655
C23 C23 C26 C23 0(5) no 5_666 11_465 5_666
C23 C23 C26 C23 33(6) no 5_666 11_465 6_566
C23 C23 C26 C25 -152(9) no 5_666 11_465 11_465
C23 C23 C26 C26 113(7) no 5_666 11_465 12_665
C26 C23 C23 C23 -119(9) no 11_465 5_666 6_566
C26 C23 C23 C23 61(7) no 11_465 5_666 2_655
C26 C23 C23 C24 -79(13) no 11_465 5_666 5_666
C26 C23 C23 C24 -100(7) no 11_465 5_666 6_566
C26 C23 C23 C26 180(4827164) no 11_465 5_666 15_656
C26 C23 C23 C26 128(6) no 11_465 5_666 16_456
C26 C23 C23 C26 0(4) no 11_465 5_666 11_465
C26 C23 C23 C26 -52(5) no 11_465 5_666 12_665
C23 C23 C26 C23 -50(6) no 5_666 12_665 2_655
C23 C23 C26 C23 35(4) no 5_666 12_665 6_566
C23 C23 C26 C23 0(4) no 5_666 12_665 5_666
C23 C23 C26 C25 -158(7) no 5_666 12_665 12_665
C23 C23 C26 C26 -50(5) no 5_666 12_665 11_465
C26 C23 C23 C23 -67(8) no 12_665 5_666 6_566
C26 C23 C23 C23 113(9) no 12_665 5_666 2_655
C26 C23 C23 C24 -26(14) no 12_665 5_666 5_666
C26 C23 C23 C24 -47(7) no 12_665 5_666 6_566
C26 C23 C23 C26 -128(6) no 12_665 5_666 15_656
C26 C23 C23 C26 180(4101489) no 12_665 5_666 16_456
C26 C23 C23 C26 52(5) no 12_665 5_666 11_465
C26 C23 C23 C26 0(4) no 12_665 5_666 12_665
C23 C23 C26 C23 -0(4) no 5_666 15_656 5_666
C23 C23 C26 C23 -35(5) no 5_666 15_656 6_566
C23 C23 C26 C23 47(7) no 5_666 15_656 2_655
C23 C23 C26 C25 -63(16) no 5_666 15_656 15_656
C23 C23 C26 C26 47(5) no 5_666 15_656 16_456
C26 C23 C23 C23 61(7) no 15_656 5_666 6_566
C26 C23 C23 C23 -119(9) no 15_656 5_666 2_655
C26 C23 C23 C24 101(13) no 15_656 5_666 5_666
C26 C23 C23 C24 80(6) no 15_656 5_666 6_566
C26 C23 C23 C26 0(4) no 15_656 5_666 15_656
C26 C23 C23 C26 -52(5) no 15_656 5_666 16_456
C26 C23 C23 C26 -180(3587931) no 15_656 5_666 11_465
C26 C23 C23 C26 128(6) no 15_656 5_666 12_665
C23 C23 C26 C23 -36(6) no 5_666 16_456 6_566
C23 C23 C26 C23 0(5) no 5_666 16_456 5_666
C23 C23 C26 C23 70(8) no 5_666 16_456 2_655
C23 C23 C26 C25 -44(13) no 5_666 16_456 16_456
C23 C23 C26 C26 -110(7) no 5_666 16_456 15_656
C26 C23 C23 C23 113(9) no 16_456 5_666 6_566
C26 C23 C23 C23 -67(8) no 16_456 5_666 2_655
C26 C23 C23 C24 154(15) no 16_456 5_666 5_666
C26 C23 C23 C24 133(8) no 16_456 5_666 6_566
C26 C23 C23 C26 52(5) no 16_456 5_666 15_656
C26 C23 C23 C26 0(4) no 16_456 5_666 16_456
C26 C23 C23 C26 -128(6) no 16_456 5_666 11_465
C26 C23 C23 C26 -180(4399154) no 16_456 5_666 12_665
C23 C23 C24 C21 -119(22) no 6_566 . .
C23 C23 C24 C23 113(26) no 6_566 . 2_655
C23 C23 C24 C24 113(23) no 6_566 . 2_655
C24 C23 C23 C23 -114(22) no . 6_566 5_666
C24 C23 C23 C23 -114(26) no . 6_566 2_655
C24 C23 C23 C24 131(22) no . 6_566 6_566
C24 C23 C23 C24 -146(16) no . 6_566 5_666
C24 C23 C23 C26 -66(22) no . 6_566 16_456
C24 C23 C23 C26 -5(22) no . 6_566 15_656
C24 C23 C23 C26 136(23) no . 6_566 12_665
C24 C23 C23 C26 -163(23) no . 6_566 11_465
C23 C23 C24 C21 103(16) no 6_566 2_655 2_655
C23 C23 C24 C23 37(12) no 6_566 2_655 2_655
C23 C23 C24 C24 -143(16) no 6_566 2_655 .
C24 C23 C23 C23 -31(18) no 2_655 6_566 5_666
C24 C23 C23 C23 -31(10) no 2_655 6_566 2_655
C24 C23 C23 C24 -146(15) no 2_655 6_566 6_566
C24 C23 C23 C24 -62(23) no 2_655 6_566 5_666
C24 C23 C23 C26 17(14) no 2_655 6_566 16_456
C24 C23 C23 C26 78(14) no 2_655 6_566 15_656
C24 C23 C23 C26 -140(15) no 2_655 6_566 12_665
C24 C23 C23 C26 -79(14) no 2_655 6_566 11_465
C23 C23 C26 C23 -99(9) no 6_566 11_465 2_655
C23 C23 C26 C23 -33(6) no 6_566 11_465 5_666
C23 C23 C26 C23 0(5) no 6_566 11_465 6_566
C23 C23 C26 C25 175(8) no 6_566 11_465 11_465
C23 C23 C26 C26 81(7) no 6_566 11_465 12_665
C26 C23 C23 C23 48(7) no 11_465 6_566 5_666
C26 C23 C23 C23 48(7) no 11_465 6_566 2_655
C26 C23 C23 C24 -66(21) no 11_465 6_566 6_566
C26 C23 C23 C24 17(14) no 11_465 6_566 5_666
C26 C23 C23 C26 96(4) no 11_465 6_566 16_456
C26 C23 C23 C26 157(5) no 11_465 6_566 15_656
C26 C23 C23 C26 -61(4) no 11_465 6_566 12_665
C26 C23 C23 C26 0(3) no 11_465 6_566 11_465
C23 C23 C26 C23 -85(9) no 6_566 12_665 2_655
C23 C23 C26 C23 0(5) no 6_566 12_665 6_566
C23 C23 C26 C23 -35(6) no 6_566 12_665 5_666
C23 C23 C26 C25 166(8) no 6_566 12_665 12_665
C23 C23 C26 C26 -85(7) no 6_566 12_665 11_465
C26 C23 C23 C23 109(9) no 12_665 6_566 5_666
C26 C23 C23 C23 109(9) no 12_665 6_566 2_655
C26 C23 C23 C24 -5(21) no 12_665 6_566 6_566
C26 C23 C23 C24 78(14) no 12_665 6_566 5_666
C26 C23 C23 C26 157(6) no 12_665 6_566 16_456
C26 C23 C23 C26 -142(6) no 12_665 6_566 15_656
C26 C23 C23 C26 0(4) no 12_665 6_566 12_665
C26 C23 C23 C26 61(5) no 12_665 6_566 11_465
C23 C23 C26 C23 35(6) no 6_566 15_656 5_666
C23 C23 C26 C23 0(5) no 6_566 15_656 6_566
C23 C23 C26 C23 82(9) no 6_566 15_656 2_655
C23 C23 C26 C25 -27(16) no 6_566 15_656 15_656
C23 C23 C26 C26 82(7) no 6_566 15_656 16_456
C26 C23 C23 C23 -109(9) no 15_656 6_566 5_666
C26 C23 C23 C23 -109(9) no 15_656 6_566 2_655
C26 C23 C23 C24 136(22) no 15_656 6_566 6_566
C26 C23 C23 C24 -140(15) no 15_656 6_566 5_666
C26 C23 C23 C26 -61(5) no 15_656 6_566 16_456
C26 C23 C23 C26 0(4) no 15_656 6_566 15_656
C26 C23 C23 C26 142(6) no 15_656 6_566 12_665
C26 C23 C23 C26 -157(6) no 15_656 6_566 11_465
C23 C23 C26 C23 0(6) no 6_566 16_456 6_566
C23 C23 C26 C23 36(6) no 6_566 16_456 5_666
C23 C23 C26 C23 106(11) no 6_566 16_456 2_655
C23 C23 C26 C25 -8(15) no 6_566 16_456 16_456
C23 C23 C26 C26 -74(7) no 6_566 16_456 15_656
C26 C23 C23 C23 -48(7) no 16_456 6_566 5_666
C26 C23 C23 C23 -48(7) no 16_456 6_566 2_655
C26 C23 C23 C24 -163(22) no 16_456 6_566 6_566
C26 C23 C23 C24 -79(13) no 16_456 6_566 5_666
C26 C23 C23 C26 0(3) no 16_456 6_566 16_456
C26 C23 C23 C26 61(4) no 16_456 6_566 15_656
C26 C23 C23 C26 -157(5) no 16_456 6_566 12_665
C26 C23 C23 C26 -96(4) no 16_456 6_566 11_465
C24 C23 C24 C21 -115(10) no . 2_655 2_655
C24 C23 C24 C23 180(2817768) no . 2_655 2_655
C24 C23 C24 C24 0(5) no . 2_655 .
C24 C23 C24 C21 129(9) no 2_655 . .
C24 C23 C24 C23 0(9) no 2_655 . 2_655
C24 C23 C24 C24 0(4) no 2_655 . 2_655
C24 C23 C26 C23 72(8) no . 11_465 2_655
C24 C23 C26 C23 139(9) no . 11_465 5_666
C24 C23 C26 C23 172(11) no . 11_465 6_566
C24 C23 C26 C25 -13(11) no . 11_465 11_465
C24 C23 C26 C26 -108(7) no . 11_465 12_665
C26 C23 C24 C21 82(9) no 11_465 . .
C26 C23 C24 C23 -47(6) no 11_465 . 2_655
C26 C23 C24 C24 -47(8) no 11_465 . 2_655
C24 C23 C26 C23 113(10) no . 12_665 2_655
C24 C23 C26 C23 -162(10) no . 12_665 6_566
C24 C23 C26 C23 163(9) no . 12_665 5_666
C24 C23 C26 C25 5(10) no . 12_665 12_665
C24 C23 C26 C26 113(7) no . 12_665 11_465
C26 C23 C24 C21 11(11) no 12_665 . .
C26 C23 C24 C23 -118(12) no 12_665 . 2_655
C26 C23 C24 C24 -118(8) no 12_665 . 2_655
C24 C23 C26 C23 -147(7) no . 15_656 5_666
C24 C23 C26 C23 178(8) no . 15_656 6_566
C24 C23 C26 C23 -100(9) no . 15_656 2_655
C24 C23 C26 C25 150(14) no . 15_656 15_656
C24 C23 C26 C26 -100(5) no . 15_656 16_456
C26 C23 C24 C21 -123(7) no 15_656 . .
C26 C23 C24 C23 108(10) no 15_656 . 2_655
C26 C23 C24 C24 108(6) no 15_656 . 2_655
C24 C23 C26 C23 158(8) no . 16_456 6_566
C24 C23 C26 C23 -165(7) no . 16_456 5_666
C24 C23 C26 C23 -96(7) no . 16_456 2_655
C24 C23 C26 C25 150(12) no . 16_456 16_456
C24 C23 C26 C26 84(5) no . 16_456 15_656
C26 C23 C24 C21 -180(6) no 16_456 . .
C26 C23 C24 C23 52(7) no 16_456 . 2_655
C26 C23 C24 C24 52(6) no 16_456 . 2_655
C24 C23 C26 C23 44(5) no 2_655 11_465 2_655
C24 C23 C26 C23 110(6) no 2_655 11_465 5_666
C24 C23 C26 C23 143(7) no 2_655 11_465 6_566
C24 C23 C26 C25 -41(7) no 2_655 11_465 11_465
C24 C23 C26 C26 -136(5) no 2_655 11_465 12_665
C26 C23 C24 C21 28(8) no 11_465 2_655 2_655
C26 C23 C24 C23 -38(6) no 11_465 2_655 2_655
C26 C23 C24 C24 142(6) no 11_465 2_655 .
C24 C23 C26 C23 64(8) no 2_655 12_665 2_655
C24 C23 C26 C23 150(10) no 2_655 12_665 6_566
C24 C23 C26 C23 114(9) no 2_655 12_665 5_666
C24 C23 C26 C25 -44(11) no 2_655 12_665 12_665
C24 C23 C26 C26 64(8) no 2_655 12_665 11_465
C26 C23 C24 C21 -23(12) no 12_665 2_655 2_655
C26 C23 C24 C23 -89(11) no 12_665 2_655 2_655
C26 C23 C24 C24 91(8) no 12_665 2_655 .
C24 C23 C26 C23 -107(6) no 2_655 15_656 5_666
C24 C23 C26 C23 -143(7) no 2_655 15_656 6_566
C24 C23 C26 C23 -60(7) no 2_655 15_656 2_655
C24 C23 C26 C25 -170(13) no 2_655 15_656 15_656
C24 C23 C26 C26 -60(5) no 2_655 15_656 16_456
C26 C23 C24 C21 169(7) no 15_656 2_655 2_655
C26 C23 C24 C23 104(8) no 15_656 2_655 2_655
C26 C23 C24 C24 -76(6) no 15_656 2_655 .
C24 C23 C26 C23 -169(7) no 2_655 16_456 6_566
C24 C23 C26 C23 -133(6) no 2_655 16_456 5_666
C24 C23 C26 C23 -63(6) no 2_655 16_456 2_655
C24 C23 C26 C25 -177(13) no 2_655 16_456 16_456
C24 C23 C26 C26 117(5) no 2_655 16_456 15_656
C26 C23 C24 C21 120(8) no 16_456 2_655 2_655
C26 C23 C24 C23 54(6) no 16_456 2_655 2_655
C26 C23 C24 C24 -126(6) no 16_456 2_655 .
C26 C23 C26 C23 0(7) no 11_465 12_665 2_655
C26 C23 C26 C23 85(6) no 11_465 12_665 6_566
C26 C23 C26 C23 50(5) no 11_465 12_665 5_666
C26 C23 C26 C25 -108(7) no 11_465 12_665 12_665
C26 C23 C26 C26 0(4) no 11_465 12_665 11_465
C26 C23 C26 C23 180(2949085) no 12_665 11_465 2_655
C26 C23 C26 C23 -113(6) no 12_665 11_465 5_666
C26 C23 C26 C23 -81(7) no 12_665 11_465 6_566
C26 C23 C26 C25 95(8) no 12_665 11_465 11_465
C26 C23 C26 C26 0(4) no 12_665 11_465 12_665
C26 C23 C26 C23 0(7) no 11_465 15_656 5_666
C26 C23 C26 C23 -35(8) no 11_465 15_656 6_566
C26 C23 C26 C23 47(8) no 11_465 15_656 2_655
C26 C23 C26 C25 -63(19) no 11_465 15_656 15_656
C26 C23 C26 C26 47(10) no 11_465 15_656 16_456
C26 C23 C26 C23 -67(11) no 15_656 11_465 2_655
C26 C23 C26 C23 0(9) no 15_656 11_465 5_666
C26 C23 C26 C23 33(8) no 15_656 11_465 6_566
C26 C23 C26 C25 -152(9) no 15_656 11_465 11_465
C26 C23 C26 C26 113(10) no 15_656 11_465 12_665
C26 C23 C26 C23 -78(6) no 11_465 16_456 6_566
C26 C23 C26 C23 -41(5) no 11_465 16_456 5_666
C26 C23 C26 C23 28(6) no 11_465 16_456 2_655
C26 C23 C26 C25 -86(13) no 11_465 16_456 16_456
C26 C23 C26 C26 -152(5) no 11_465 16_456 15_656
C26 C23 C26 C23 -29(5) no 16_456 11_465 2_655
C26 C23 C26 C23 38(4) no 16_456 11_465 5_666
C26 C23 C26 C23 70(5) no 16_456 11_465 6_566
C26 C23 C26 C25 -114(6) no 16_456 11_465 11_465
C26 C23 C26 C26 151(5) no 16_456 11_465 12_665
C26 C23 C26 C23 85(8) no 12_665 15_656 5_666
C26 C23 C26 C23 50(7) no 12_665 15_656 6_566
C26 C23 C26 C23 132(12) no 12_665 15_656 2_655
C26 C23 C26 C25 22(19) no 12_665 15_656 15_656
C26 C23 C26 C26 132(8) no 12_665 15_656 16_456
C26 C23 C26 C23 -131(12) no 15_656 12_665 2_655
C26 C23 C26 C23 -46(7) no 15_656 12_665 6_566
C26 C23 C26 C23 -81(7) no 15_656 12_665 5_666
C26 C23 C26 C25 120(8) no 15_656 12_665 12_665
C26 C23 C26 C26 -131(8) no 15_656 12_665 11_465
C26 C23 C26 C23 -36(8) no 12_665 16_456 6_566
C26 C23 C26 C23 0(9) no 12_665 16_456 5_666
C26 C23 C26 C23 70(11) no 12_665 16_456 2_655
C26 C23 C26 C25 -44(19) no 12_665 16_456 16_456
C26 C23 C26 C26 -110(10) no 12_665 16_456 15_656
C26 C23 C26 C23 -50(9) no 16_456 12_665 2_655
C26 C23 C26 C23 35(8) no 16_456 12_665 6_566
C26 C23 C26 C23 0(7) no 16_456 12_665 5_666
C26 C23 C26 C25 -158(7) no 16_456 12_665 12_665
C26 C23 C26 C26 -50(10) no 16_456 12_665 11_465
C26 C23 C26 C23 74(6) no 15_656 16_456 6_566
C26 C23 C26 C23 110(6) no 15_656 16_456 5_666
C26 C23 C26 C23 -180(4623663) no 15_656 16_456 2_655
C26 C23 C26 C25 66(13) no 15_656 16_456 16_456
C26 C23 C26 C26 0(4) no 15_656 16_456 15_656
C26 C23 C26 C23 -47(5) no 16_456 15_656 5_666
C26 C23 C26 C23 -82(6) no 16_456 15_656 6_566
C26 C23 C26 C23 0(8) no 16_456 15_656 2_655
C26 C23 C26 C25 -110(15) no 16_456 15_656 15_656
C26 C23 C26 C26 0(4) no 16_456 15_656 16_456
C21 C24 C24 C21 0(14) no . 2_655 2_655
C21 C24 C24 C23 -122(8) no . 2_655 2_655
C21 C24 C24 C23 -122(9) no . 2_655 .
C23 C24 C24 C21 122(8) no . 2_655 2_655
C23 C24 C24 C23 0(4) no . 2_655 2_655
C23 C24 C24 C23 0(3) no . 2_655 .
C23 C24 C24 C21 122(9) no 2_655 2_655 2_655
C23 C24 C24 C23 0(3) no 2_655 2_655 2_655
C23 C24 C24 C23 0(4) no 2_655 2_655 .
C19 C25 C26 C23 -46(9) no . . 11_565
C19 C25 C26 C23 -21(10) no . . 12_665
C19 C25 C26 C23 -2(18) no . . 15_656
C19 C25 C26 C23 -51(16) no . . 16_556
C19 C25 C26 C26 -102(7) no . . 2_755
C23 C26 C26 C23 0(4) no 11_565 2_755 12_665
C23 C26 C26 C23 0(3) no 11_565 2_755 11_565
C23 C26 C26 C23 39(3) no 11_565 2_755 16_556
C23 C26 C26 C23 39(4) no 11_565 2_755 15_656
C23 C26 C26 C25 -114(7) no 11_565 2_755 2_755
C23 C26 C26 C23 0(3) no 12_665 2_755 12_665
C23 C26 C26 C23 0(4) no 12_665 2_755 11_565
C23 C26 C26 C23 39(4) no 12_665 2_755 16_556
C23 C26 C26 C23 39(3) no 12_665 2_755 15_656
C23 C26 C26 C25 -114(6) no 12_665 2_755 2_755
C23 C26 C26 C23 -39(4) no 15_656 2_755 12_665
C23 C26 C26 C23 -39(4) no 15_656 2_755 11_565
C23 C26 C26 C23 0(4) no 15_656 2_755 16_556
C23 C26 C26 C23 0(3) no 15_656 2_755 15_656
C23 C26 C26 C25 -152(7) no 15_656 2_755 2_755
C23 C26 C26 C23 -39(4) no 16_556 2_755 12_665
C23 C26 C26 C23 -39(4) no 16_556 2_755 11_565
C23 C26 C26 C23 0(3) no 16_556 2_755 16_556
C23 C26 C26 C23 0(4) no 16_556 2_755 15_656
C23 C26 C26 C25 -152(8) no 16_556 2_755 2_755
C25 C26 C26 C23 114(7) no . 2_755 12_665
C25 C26 C26 C23 114(6) no . 2_755 11_565
C25 C26 C26 C23 152(6) no . 2_755 16_556
C25 C26 C26 C23 152(8) no . 2_755 15_656
C25 C26 C26 C25 0(9) no . 2_755 2_755
